data_7059564
loop_
_publ_author_name
'Elsayed Moussa, Mehdi'
'Marquardt, Christian'
'Hegen, Oliver'
'Seidl, Michael'
'Scheer, Manfred'

_publ_section_title
;
 A new family of silver(i) complexes stabilised by the phosphanylborane
 (C6H5)2PBH2&#x00B7;N(CH3)3
;
_journal_issue 33
_journal_name_full 'New Journal of Chemistry'
_journal_page_first 14916
_journal_page_last 14919
_journal_paper_doi 10.1039/D0NJ01679A
_journal_volume 45
_journal_year 2021
_chemical_formula_moiety 'Al C36 F46 O3, C45 H63 Ag B3 N3 P3, 1[CH2Cl2]'
_chemical_formula_sum 'C82 H65 Ag Al B3 Cl2 F46 N3 O3 P3'
_chemical_formula_weight 2345.46
_space_group_crystal_system monoclinic
_space_group_IT_number 14
_space_group_name_Hall '-P 2ybc'
_space_group_name_H-M_alt 'P 1 21/c 1'
_atom_sites_solution_hydrogens mixed
_atom_sites_solution_primary dual
_audit_creation_date 2020-01-30
_audit_creation_method
;
Olex2 1.3-alpha
(compiled Nov 21 2019 18:26:39 for OlexSys, GUI svn.r6003)
;
_audit_update_record
;
2020-04-03 deposited with the CCDC.	2020-05-04 downloaded from the CCDC.
;
_cell_angle_alpha 90
_cell_angle_beta 90.4893(11)
_cell_angle_gamma 90
_cell_formula_units_Z 4
_cell_length_a 11.41518(14)
_cell_length_b 19.8618(3)
_cell_length_c 42.3218(5)
_cell_measurement_reflns_used 50885
_cell_measurement_temperature 123(1)
_cell_measurement_theta_max 27.5160
_cell_measurement_theta_min 3.5440
_cell_volume 9595.1(2)
_computing_cell_refinement 'CrysAlisPro 1.171.38.37b (Rigaku OD, 2015)'
_computing_data_collection 'CrysAlisPro 1.171.38.37b (Rigaku OD, 2015)'
_computing_data_reduction 'CrysAlisPro 1.171.38.37b (Rigaku OD, 2015)'
_computing_molecular_graphics 'Olex2 1.3-alpha (Dolomanov et al., 2009)'
_computing_publication_material 'Olex2 1.3-alpha (Dolomanov et al., 2009)'
_computing_structure_refinement 'SHELXL 2018/3 (Sheldrick, 2015)'
_computing_structure_solution 'SHELXT 2014/4 (Sheldrick, 2014)'
_diffrn_ambient_environment air
_diffrn_ambient_temperature 123(1)
_diffrn_detector 'CCD plate'
_diffrn_detector_area_resol_mean 7.9851
_diffrn_detector_type Eos
_diffrn_measured_fraction_theta_full 0.998
_diffrn_measured_fraction_theta_max 0.997
_diffrn_measurement_details
;
List of Runs (angles in degrees, time in seconds):

  # Type    Start    End  Width  t~exp~   \w     \q     \k     \f   Frames
#--------------------------------------------------------------------------
  1  \w     43.00  98.00   0.50   20.00    --   20.57 178.00-150.00  110
  2  \w     69.00  98.00   0.50   20.00    --   20.57 178.00 -30.00   58
  3  \w    -46.00  64.00   0.50   20.00    --   20.57 -19.00-150.00  220
  4  \w    -27.00  61.00   0.50   20.00    --   20.57 -93.00 171.00  176
  5  \w    -99.00 -34.00   0.50   20.00    --  -20.73 178.00 -90.00  130
  6  \w    -93.00   7.00   0.50   20.00    --  -20.73 -38.00   0.00  200
  7  \w    -90.00   1.00   0.50   20.00    --  -20.73 -57.00 150.00  182
  8  \w    -93.00   7.00   0.50   20.00    --  -20.73 -38.00-150.00  200
  9  \w    -92.00  11.00   0.50   20.00    --  -20.73 -77.00 -60.00  206
 10  \w    -61.00 -26.00   0.50   20.00    --  -20.73  93.00 -76.00   70
;
_diffrn_measurement_device 'four-circle diffractometer'
_diffrn_measurement_device_type 'SuperNova, Single source at offset, Eos'
_diffrn_measurement_method '\w scans'
_diffrn_orient_matrix_type 'CrysAlisPro convention (1999,Acta A55,543-557)'
_diffrn_orient_matrix_UB_11 0.0038955000
_diffrn_orient_matrix_UB_12 -0.0224338000
_diffrn_orient_matrix_UB_13 -0.0129873000
_diffrn_orient_matrix_UB_21 0.0271534000
_diffrn_orient_matrix_UB_22 -0.0243447000
_diffrn_orient_matrix_UB_23 0.0099014000
_diffrn_orient_matrix_UB_31 -0.0557387000
_diffrn_orient_matrix_UB_32 -0.0134430000
_diffrn_orient_matrix_UB_33 0.0037485000
_diffrn_radiation_monochromator mirror
_diffrn_radiation_probe x-ray
_diffrn_radiation_type 'Mo K\a'
_diffrn_radiation_wavelength 0.71073
_diffrn_reflns_av_R_equivalents 0.0638
_diffrn_reflns_av_unetI/netI 0.0464
_diffrn_reflns_Laue_measured_fraction_full 0.998
_diffrn_reflns_Laue_measured_fraction_max 0.997
_diffrn_reflns_limit_h_max 14
_diffrn_reflns_limit_h_min -14
_diffrn_reflns_limit_k_max 25
_diffrn_reflns_limit_k_min -25
_diffrn_reflns_limit_l_max 54
_diffrn_reflns_limit_l_min -54
_diffrn_reflns_number 146206
_diffrn_reflns_point_group_measured_fraction_full 0.998
_diffrn_reflns_point_group_measured_fraction_max 0.997
_diffrn_reflns_theta_full 25.242
_diffrn_reflns_theta_max 27.154
_diffrn_reflns_theta_min 2.808
_diffrn_source 'micro-focus sealed X-ray tube'
_diffrn_source_type 'SuperNova (Mo) X-ray Source'
_exptl_absorpt_coefficient_mu 0.463
_exptl_absorpt_correction_T_max 0.978
_exptl_absorpt_correction_T_min 0.854
_exptl_absorpt_correction_type gaussian
_exptl_absorpt_process_details
;
CrysAlisPro 1.171.38.37b (Rigaku Oxford Diffraction, 2015)
Numerical absorption correction based on gaussian integration over
			a multifaceted crystal model
Empirical absorption correction using spherical harmonics,
 implemented in SCALE3 ABSPACK scaling algorithm.
;
_exptl_crystal_colour 'clear colourless'
_exptl_crystal_colour_lustre clear
_exptl_crystal_colour_primary colourless
_exptl_crystal_density_diffrn 1.624
_exptl_crystal_description needle
_exptl_crystal_F_000 4680
_exptl_crystal_size_max 0.576
_exptl_crystal_size_mid 0.122
_exptl_crystal_size_min 0.072
_refine_diff_density_max 0.504
_refine_diff_density_min -0.737
_refine_diff_density_rms 0.063
_refine_ls_extinction_method none
_refine_ls_goodness_of_fit_ref 0.977
_refine_ls_hydrogen_treatment mixed
_refine_ls_matrix_type full
_refine_ls_number_parameters 1303
_refine_ls_number_reflns 21220
_refine_ls_number_restraints 0
_refine_ls_restrained_S_all 0.977
_refine_ls_R_factor_all 0.0493
_refine_ls_R_factor_gt 0.0346
_refine_ls_shift/su_max 0.001
_refine_ls_shift/su_mean 0.000
_refine_ls_structure_factor_coef Fsqd
_refine_ls_weighting_details 'w=1/[\s^2^(Fo^2^)+(0.0490P)^2^] where P=(Fo^2^+2Fc^2^)/3'
_refine_ls_weighting_scheme calc
_refine_ls_wR_factor_gt 0.0860
_refine_ls_wR_factor_ref 0.0888
_reflns_Friedel_coverage 0.000
_reflns_number_gt 15636
_reflns_number_total 21220
_reflns_threshold_expression 'I > 2\s(I)'
_cod_data_source_file d0nj01679a2.cif
_cod_data_source_block hulk218
_cod_depositor_comments 'Adding full bibliography for 7059562--7059565.cif.'
_cod_database_code 7059564
_shelx_shelxl_version_number 2018/3
_chemical_oxdiff_formula 'Ag (C15 H21 B P N )3 Al O3 C36 F46 (C H2 Cl2)0.45'
_shelx_space_group_comment
;
The symmetry employed for this shelxl refinement is uniquely defined
by the following loop, which should always be used as a source of
symmetry information in preference to the above space-group names.
They are only intended as comments.
;
_shelx_estimated_absorpt_t_max 0.967
_shelx_estimated_absorpt_t_min 0.776
_reflns_odcompleteness_completeness 99.82
_reflns_odcompleteness_iscentric 1
_reflns_odcompleteness_theta 26.32
_olex2_refinement_description
;
1. Fixed Uiso
 At 1.2 times of:
  All C(H) groups
 At 1.5 times of:
  All C(H,H,H) groups
2.a Aromatic/amide H refined with riding coordinates:
 C2(H2), C3(H3), C4(H4), C5(H5), C6(H6), C8(H8), C9(H9), C10(H10), C11(H11),
 C12(H12), C17(H17), C18(H18), C19(H19), C20(H20), C21(H21), C23(H23), C24(H24),
  C25(H25), C26(H26), C27(H27), C32(H32), C33(H33), C34(H34), C35(H35),
 C36(H36), C38(H38), C39(H39), C40(H40), C41(H41), C42(H42)
2.b Idealised Me refined as rotating group:
 C13(H13A,H13B,H13C), C14(H14A,H14B,H14C), C15(H15A,H15B,H15C), C28(H28A,H28B,
 H28C), C29(H29A,H29B,H29C), C30(H30A,H30B,H30C), C43(H43A,H43B,H43C), C44(H44A,
 H44B,H44C), C45(H45A,H45B,H45C)
;
_smtbx_masks_void_probe_radius 1.2
_smtbx_masks_void_truncation_radius 1.2
_olex2_submission_special_instructions 'No special instructions were received'
_oxdiff_exptl_absorpt_empirical_details
;
Empirical correction (ABSPACK) includes:
- Absorption correction using spherical harmonics
- Frame scaling
- Detector area scaling
;
_oxdiff_exptl_absorpt_empirical_full_max 2.032
_oxdiff_exptl_absorpt_empirical_full_min 0.490

loop_
_space_group_symop_operation_xyz
'x, y, z'
'-x, y+1/2, -z+1/2'
'-x, -y, -z'
'x, -y-1/2, z-1/2'

loop_
_atom_site_label
_atom_site_type_symbol
_atom_site_fract_x
_atom_site_fract_y
_atom_site_fract_z
_atom_site_U_iso_or_equiv
_atom_site_adp_type
_atom_site_occupancy
_atom_site_site_symmetry_order
_atom_site_calc_flag
_atom_site_refinement_flags_posn
_atom_site_refinement_flags_adp
_atom_site_refinement_flags_occupancy
_atom_site_disorder_assembly
_atom_site_disorder_group
Al1 Al 0.64156(5) 0.34151(3) 0.19837(2) 0.01406(12) Uani 1 1 d . . . . .
F1 F 0.50211(9) 0.34198(5) 0.18563(3) 0.0173(2) Uani 1 1 d . . . . .
F2 F 0.72917(9) 0.50044(5) 0.18469(3) 0.0197(2) Uani 1 1 d . . . . .
F3 F 0.71078(10) 0.57974(5) 0.22015(3) 0.0245(3) Uani 1 1 d . . . . .
F4 F 0.88770(9) 0.43662(6) 0.22356(3) 0.0246(3) Uani 1 1 d . . . . .
F5 F 0.92566(10) 0.54216(6) 0.21589(3) 0.0288(3) Uani 1 1 d . . . . .
F6 F 0.95902(10) 0.48786(7) 0.27684(3) 0.0322(3) Uani 1 1 d . . . . .
F7 F 0.85149(11) 0.57758(6) 0.27131(3) 0.0327(3) Uani 1 1 d . . . . .
F8 F 0.77945(10) 0.41074(6) 0.28594(3) 0.0247(3) Uani 1 1 d . . . . .
F9 F 0.75086(11) 0.50218(6) 0.31286(3) 0.0308(3) Uani 1 1 d . . . . .
F10 F 0.55874(10) 0.44789(6) 0.28411(3) 0.0268(3) Uani 1 1 d . . . . .
F11 F 0.60159(10) 0.55120(6) 0.27199(3) 0.0277(3) Uani 1 1 d . . . . .
F12 F 0.53770(10) 0.57774(6) 0.18595(3) 0.0260(3) Uani 1 1 d . . . . .
F13 F 0.32503(10) 0.58015(6) 0.16338(3) 0.0294(3) Uani 1 1 d . . . . .
F14 F 0.16234(10) 0.48835(6) 0.18129(3) 0.0326(3) Uani 1 1 d . . . . .
F15 F 0.22467(10) 0.38987(6) 0.22302(3) 0.0305(3) Uani 1 1 d . . . . .
F16 F 0.43776(9) 0.38243(6) 0.24570(3) 0.0217(3) Uani 1 1 d . . . . .
F17 F 0.65403(10) 0.12484(6) 0.19900(3) 0.0272(3) Uani 1 1 d . . . . .
F18 F 0.63074(10) 0.10115(6) 0.24845(3) 0.0271(3) Uani 1 1 d . . . . .
F19 F 0.86513(10) 0.17221(6) 0.20806(3) 0.0269(3) Uani 1 1 d . . . . .
F20 F 0.84313(11) 0.07594(6) 0.23139(3) 0.0330(3) Uani 1 1 d . . . . .
F21 F 0.97713(10) 0.17853(6) 0.26179(3) 0.0302(3) Uani 1 1 d . . . . .
F22 F 0.83675(10) 0.12767(6) 0.28665(3) 0.0298(3) Uani 1 1 d . . . . .
F23 F 0.85286(9) 0.28793(6) 0.25349(3) 0.0232(3) Uani 1 1 d . . . . .
F24 F 0.83260(10) 0.25435(6) 0.30180(3) 0.0296(3) Uani 1 1 d . . . . .
F25 F 0.62862(10) 0.29993(6) 0.27579(3) 0.0223(3) Uani 1 1 d . . . . .
F26 F 0.63578(10) 0.19505(6) 0.29138(3) 0.0243(3) Uani 1 1 d . . . . .
F27 F 0.43340(10) 0.23105(6) 0.28439(3) 0.0307(3) Uani 1 1 d . . . . .
F28 F 0.21159(11) 0.23587(7) 0.27112(3) 0.0415(4) Uani 1 1 d . . . . .
F29 F 0.13144(10) 0.22411(8) 0.21050(4) 0.0459(4) Uani 1 1 d . . . . .
F30 F 0.28770(11) 0.20697(7) 0.16313(3) 0.0410(4) Uani 1 1 d . . . . .
F31 F 0.51250(10) 0.20377(6) 0.17456(3) 0.0252(3) Uani 1 1 d . . . . .
F32 F 0.75037(10) 0.22261(5) 0.15168(3) 0.0231(3) Uani 1 1 d . . . . .
F33 F 0.83776(10) 0.24627(6) 0.10738(3) 0.0263(3) Uani 1 1 d . . . . .
F34 F 0.92430(10) 0.29375(6) 0.18375(3) 0.0235(3) Uani 1 1 d . . . . .
F35 F 0.98906(10) 0.21835(6) 0.15133(3) 0.0308(3) Uani 1 1 d . . . . .
F36 F 1.10542(10) 0.34346(7) 0.15454(3) 0.0341(3) Uani 1 1 d . . . . .
F37 F 1.04401(10) 0.30699(7) 0.10890(3) 0.0360(3) Uani 1 1 d . . . . .
F38 F 0.93818(10) 0.43252(6) 0.15821(3) 0.0266(3) Uani 1 1 d . . . . .
F39 F 1.00609(11) 0.43535(7) 0.11052(3) 0.0374(3) Uani 1 1 d . . . . .
F40 F 0.76854(10) 0.45037(6) 0.11683(3) 0.0266(3) Uani 1 1 d . . . . .
F41 F 0.82786(11) 0.36886(7) 0.08678(3) 0.0306(3) Uani 1 1 d . . . . .
F42 F 0.57058(10) 0.44112(6) 0.14195(3) 0.0243(3) Uani 1 1 d . . . . .
F43 F 0.35210(11) 0.43639(7) 0.12338(3) 0.0377(3) Uani 1 1 d . . . . .
F44 F 0.26670(11) 0.32792(8) 0.09189(3) 0.0466(4) Uani 1 1 d . . . . .
F45 F 0.41256(12) 0.22381(7) 0.07800(4) 0.0470(4) Uani 1 1 d . . . . .
F46 F 0.63215(11) 0.22524(6) 0.09547(3) 0.0347(3) Uani 1 1 d . . . . .
O1 O 0.66179(11) 0.40302(6) 0.22725(3) 0.0154(3) Uani 1 1 d . . . . .
O2 O 0.67483(11) 0.26276(6) 0.21423(3) 0.0160(3) Uani 1 1 d . . . . .
O3 O 0.73270(11) 0.35812(6) 0.16646(3) 0.0157(3) Uani 1 1 d . . . . .
C46 C 0.62862(16) 0.46901(9) 0.23143(5) 0.0159(4) Uani 1 1 d . . . . .
C47 C 0.72617(17) 0.51314(10) 0.21590(5) 0.0185(4) Uani 1 1 d . . . . .
C48 C 0.85029(17) 0.49855(10) 0.22974(5) 0.0206(4) Uani 1 1 d . . . . .
C49 C 0.85642(17) 0.51091(10) 0.26563(5) 0.0235(5) Uani 1 1 d . . . . .
C50 C 0.75538(17) 0.47625(10) 0.28323(5) 0.0208(4) Uani 1 1 d . . . . .
C51 C 0.63383(17) 0.48611(10) 0.26751(5) 0.0204(4) Uani 1 1 d . . . . .
C52 C 0.50233(16) 0.48113(10) 0.21831(5) 0.0172(4) Uani 1 1 d . . . . .
C53 C 0.46621(16) 0.52943(10) 0.19665(5) 0.0182(4) Uani 1 1 d . . . . .
C54 C 0.35326(18) 0.53209(10) 0.18435(5) 0.0211(4) Uani 1 1 d . . . . .
C55 C 0.27156(17) 0.48613(11) 0.19335(5) 0.0242(5) Uani 1 1 d . . . . .
C56 C 0.30258(17) 0.43713(10) 0.21459(5) 0.0210(4) Uani 1 1 d . . . . .
C57 C 0.41524(17) 0.43463(10) 0.22642(5) 0.0185(4) Uani 1 1 d . . . . .
C58 C 0.62518(16) 0.21785(10) 0.23479(5) 0.0172(4) Uani 1 1 d . . . . .
C59 C 0.67837(17) 0.14692(10) 0.22836(5) 0.0205(4) Uani 1 1 d . . . . .
C60 C 0.81325(18) 0.14171(10) 0.23232(5) 0.0221(5) Uani 1 1 d . . . . .
C61 C 0.86021(17) 0.17173(10) 0.26322(5) 0.0220(5) Uani 1 1 d . . . . .
C62 C 0.80532(17) 0.23989(10) 0.27131(5) 0.0207(4) Uani 1 1 d . . . . .
C63 C 0.66948(17) 0.23848(10) 0.26840(5) 0.0190(4) Uani 1 1 d . . . . .
C64 C 0.48987(16) 0.21518(10) 0.23045(5) 0.0188(4) Uani 1 1 d . . . . .
C65 C 0.40518(17) 0.22346(10) 0.25370(5) 0.0231(5) Uani 1 1 d . . . . .
C66 C 0.28661(18) 0.22622(11) 0.24720(6) 0.0275(5) Uani 1 1 d . . . . .
C67 C 0.24625(18) 0.22069(12) 0.21700(6) 0.0307(5) Uani 1 1 d . . . . .
C68 C 0.32501(19) 0.21216(11) 0.19332(6) 0.0289(5) Uani 1 1 d . . . . .
C69 C 0.44330(17) 0.20989(10) 0.19996(5) 0.0210(4) Uani 1 1 d . . . . .
C70 C 0.74131(16) 0.33740(10) 0.13572(5) 0.0167(4) Uani 1 1 d . . . . .
C71 C 0.81183(17) 0.27057(10) 0.13653(5) 0.0200(4) Uani 1 1 d . . . . .
C72 C 0.93342(17) 0.27801(10) 0.15310(5) 0.0222(5) Uani 1 1 d . . . . .
C73 C 1.00880(18) 0.33159(12) 0.13690(5) 0.0266(5) Uani 1 1 d . . . . .
C74 C 0.94369(18) 0.39770(11) 0.13097(5) 0.0249(5) Uani 1 1 d . . . . .
C75 C 0.81782(18) 0.38880(11) 0.11752(5) 0.0222(5) Uani 1 1 d . . . . .
C76 C 0.61795(17) 0.33345(10) 0.11995(5) 0.0190(4) Uani 1 1 d . . . . .
C77 C 0.53912(17) 0.38607(10) 0.12573(5) 0.0211(4) Uani 1 1 d . . . . .
C78 C 0.42328(18) 0.38483(11) 0.11620(5) 0.0256(5) Uani 1 1 d . . . . .
C79 C 0.37963(18) 0.33003(13) 0.10041(5) 0.0319(6) Uani 1 1 d . . . . .
C80 C 0.4534(2) 0.27768(12) 0.09362(5) 0.0317(5) Uani 1 1 d . . . . .
C81 C 0.56944(18) 0.27995(11) 0.10326(5) 0.0252(5) Uani 1 1 d . . . . .
Ag1 Ag 0.21199(2) 0.34447(2) 0.42258(2) 0.01984(5) Uani 1 1 d . . . . .
P1 P 0.07177(4) 0.40435(3) 0.38748(2) 0.01961(12) Uani 1 1 d . . . . .
P2 P 0.17394(5) 0.22002(3) 0.42466(2) 0.02397(13) Uani 1 1 d . . . . .
P3 P 0.36344(4) 0.40076(3) 0.45562(2) 0.02036(12) Uani 1 1 d . . . . .
N1 N 0.23562(16) 0.42412(10) 0.33311(4) 0.0304(4) Uani 1 1 d . . . . .
N2 N 0.04533(16) 0.14913(9) 0.37027(4) 0.0282(4) Uani 1 1 d . . . . .
N3 N 0.22316(15) 0.43169(9) 0.51404(4) 0.0265(4) Uani 1 1 d . . . . .
C1 C -0.07099(17) 0.36327(10) 0.39086(5) 0.0225(5) Uani 1 1 d . . . . .
C2 C -0.11205(19) 0.34934(11) 0.42116(6) 0.0284(5) Uani 1 1 d . . . . .
H2 H -0.068000 0.363945 0.439028 0.034 Uiso 1 1 calc R U . . .
C3 C -0.2156(2) 0.31470(12) 0.42561(6) 0.0367(6) Uani 1 1 d . . . . .
H3 H -0.243282 0.306491 0.446366 0.044 Uiso 1 1 calc R U . . .
C4 C -0.2786(2) 0.29211(12) 0.39974(7) 0.0396(7) Uani 1 1 d . . . . .
H4 H -0.347805 0.266422 0.402713 0.048 Uiso 1 1 calc R U . . .
C5 C -0.2417(2) 0.30653(13) 0.36985(7) 0.0410(7) Uani 1 1 d . . . . .
H5 H -0.286637 0.291884 0.352142 0.049 Uiso 1 1 calc R U . . .
C6 C -0.13900(18) 0.34251(11) 0.36526(6) 0.0286(5) Uani 1 1 d . . . . .
H6 H -0.114932 0.353044 0.344408 0.034 Uiso 1 1 calc R U . . .
C7 C 0.03465(17) 0.49185(10) 0.39698(5) 0.0215(5) Uani 1 1 d . . . . .
C8 C -0.05650(18) 0.52519(11) 0.38121(5) 0.0265(5) Uani 1 1 d . . . . .
H8 H -0.102505 0.501699 0.365986 0.032 Uiso 1 1 calc R U . . .
C9 C -0.0803(2) 0.59240(11) 0.38761(6) 0.0321(6) Uani 1 1 d . . . . .
H9 H -0.143186 0.614509 0.377033 0.038 Uiso 1 1 calc R U . . .
C10 C -0.0126(2) 0.62699(12) 0.40935(6) 0.0336(6) Uani 1 1 d . . . . .
H10 H -0.028226 0.673115 0.413502 0.040 Uiso 1 1 calc R U . . .
C11 C 0.0772(2) 0.59489(12) 0.42499(6) 0.0337(6) Uani 1 1 d . . . . .
H11 H 0.123612 0.618810 0.439982 0.040 Uiso 1 1 calc R U . . .
C12 C 0.10044(19) 0.52748(11) 0.41892(5) 0.0273(5) Uani 1 1 d . . . . .
H12 H 0.162316 0.505538 0.429985 0.033 Uiso 1 1 calc R U . . .
C13 C 0.2426(2) 0.42597(14) 0.29808(5) 0.0395(6) Uani 1 1 d . . . . .
H13A H 0.186129 0.458804 0.289779 0.059 Uiso 1 1 calc R U . . .
H13B H 0.224428 0.381299 0.289518 0.059 Uiso 1 1 calc R U . . .
H13C H 0.321893 0.439046 0.291831 0.059 Uiso 1 1 calc R U . . .
C14 C 0.2659(2) 0.49191(14) 0.34545(7) 0.0526(8) Uani 1 1 d . . . . .
H14A H 0.343053 0.505226 0.337645 0.079 Uiso 1 1 calc R U . . .
H14B H 0.267569 0.490755 0.368604 0.079 Uiso 1 1 calc R U . . .
H14C H 0.206974 0.524512 0.338269 0.079 Uiso 1 1 calc R U . . .
C15 C 0.3245(2) 0.37400(16) 0.34446(7) 0.0543(8) Uani 1 1 d . . . . .
H15A H 0.305663 0.329510 0.335785 0.082 Uiso 1 1 calc R U . . .
H15B H 0.323475 0.372010 0.367590 0.082 Uiso 1 1 calc R U . . .
H15C H 0.402533 0.387679 0.337422 0.082 Uiso 1 1 calc R U . . .
C16 C 0.1408(2) 0.20934(12) 0.46636(5) 0.0324(5) Uani 1 1 d . . . . .
C17 C 0.2256(3) 0.19177(17) 0.48875(6) 0.0585(8) Uani 1 1 d . . . . .
H17 H 0.303310 0.182798 0.482081 0.070 Uiso 1 1 calc R U . . .
C18 C 0.1993(4) 0.1872(2) 0.51995(8) 0.0829(12) Uani 1 1 d . . . . .
H18 H 0.258062 0.174151 0.534760 0.099 Uiso 1 1 calc R U . . .
C19 C 0.0887(4) 0.20137(18) 0.53008(7) 0.0757(11) Uani 1 1 d . . . . .
H19 H 0.071100 0.198431 0.551932 0.091 Uiso 1 1 calc R U . . .
C20 C 0.0027(3) 0.21980(17) 0.50889(8) 0.0675(10) Uani 1 1 d . . . . .
H20 H -0.074162 0.229463 0.516004 0.081 Uiso 1 1 calc R U . . .
C21 C 0.0292(3) 0.22423(14) 0.47692(7) 0.0488(7) Uani 1 1 d . . . . .
H21 H -0.029777 0.237547 0.462220 0.059 Uiso 1 1 calc R U . . .
C22 C 0.3034(2) 0.16810(11) 0.41718(6) 0.0303(5) Uani 1 1 d . . . . .
C23 C 0.3860(2) 0.19159(13) 0.39570(6) 0.0384(6) Uani 1 1 d . . . . .
H23 H 0.378688 0.236044 0.387641 0.046 Uiso 1 1 calc R U . . .
C24 C 0.4779(2) 0.15188(15) 0.38588(8) 0.0531(8) Uani 1 1 d . . . . .
H24 H 0.532281 0.168780 0.370975 0.064 Uiso 1 1 calc R U . . .
C25 C 0.4905(3) 0.08850(17) 0.39758(8) 0.0605(9) Uani 1 1 d . . . . .
H25 H 0.554362 0.061322 0.391058 0.073 Uiso 1 1 calc R U . . .
C26 C 0.4107(3) 0.06364(14) 0.41890(8) 0.0569(8) Uani 1 1 d . . . . .
H26 H 0.420073 0.019369 0.427030 0.068 Uiso 1 1 calc R U . . .
C27 C 0.3163(2) 0.10299(13) 0.42863(7) 0.0450(7) Uani 1 1 d . . . . .
H27 H 0.260982 0.085241 0.443053 0.054 Uiso 1 1 calc R U . . .
C28 C 0.0715(2) 0.20889(13) 0.35028(6) 0.0414(6) Uani 1 1 d . . . . .
H28A H 0.148361 0.227161 0.356208 0.062 Uiso 1 1 calc R U . . .
H28B H 0.011306 0.243338 0.353491 0.062 Uiso 1 1 calc R U . . .
H28C H 0.072091 0.195498 0.327999 0.062 Uiso 1 1 calc R U . . .
C29 C 0.1314(2) 0.09543(13) 0.36346(7) 0.0486(7) Uani 1 1 d . . . . .
H29A H 0.122396 0.080894 0.341443 0.073 Uiso 1 1 calc R U . . .
H29B H 0.117840 0.057081 0.377536 0.073 Uiso 1 1 calc R U . . .
H29C H 0.210857 0.112747 0.366888 0.073 Uiso 1 1 calc R U . . .
C30 C -0.0728(2) 0.12355(13) 0.36071(6) 0.0439(7) Uani 1 1 d . . . . .
H30A H -0.130714 0.159662 0.362898 0.066 Uiso 1 1 calc R U . . .
H30B H -0.094455 0.085667 0.374309 0.066 Uiso 1 1 calc R U . . .
H30C H -0.070887 0.108541 0.338667 0.066 Uiso 1 1 calc R U . . .
C31 C 0.44992(17) 0.45532(11) 0.42972(5) 0.0227(5) Uani 1 1 d . . . . .
C32 C 0.42893(19) 0.52376(11) 0.42596(6) 0.0304(5) Uani 1 1 d . . . . .
H32 H 0.371504 0.545142 0.438606 0.036 Uiso 1 1 calc R U . . .
C33 C 0.4905(2) 0.56141(12) 0.40403(6) 0.0382(6) Uani 1 1 d . . . . .
H33 H 0.473654 0.607945 0.401493 0.046 Uiso 1 1 calc R U . . .
C34 C 0.5755(2) 0.53190(13) 0.38599(6) 0.0385(6) Uani 1 1 d . . . . .
H34 H 0.618447 0.557896 0.371228 0.046 Uiso 1 1 calc R U . . .
C35 C 0.5980(2) 0.46425(13) 0.38950(6) 0.0428(7) Uani 1 1 d . . . . .
H35 H 0.656600 0.443440 0.377051 0.051 Uiso 1 1 calc R U . . .
C36 C 0.5360(2) 0.42645(12) 0.41097(6) 0.0370(6) Uani 1 1 d . . . . .
H36 H 0.552387 0.379753 0.413011 0.044 Uiso 1 1 calc R U . . .
C37 C 0.47471(17) 0.34419(10) 0.47297(5) 0.0218(4) Uani 1 1 d . . . . .
C38 C 0.5543(2) 0.36503(12) 0.49582(6) 0.0368(6) Uani 1 1 d . . . . .
H38 H 0.556187 0.411076 0.501880 0.044 Uiso 1 1 calc R U . . .
C39 C 0.6306(2) 0.32038(14) 0.50992(7) 0.0435(7) Uani 1 1 d . . . . .
H39 H 0.683286 0.335665 0.525858 0.052 Uiso 1 1 calc R U . . .
C40 C 0.6310(2) 0.25473(13) 0.50120(7) 0.0424(7) Uani 1 1 d . . . . .
H40 H 0.682511 0.223804 0.511333 0.051 Uiso 1 1 calc R U . . .
C41 C 0.5564(2) 0.23312(13) 0.47759(8) 0.0548(8) Uani 1 1 d . . . . .
H41 H 0.558170 0.187553 0.470792 0.066 Uiso 1 1 calc R U . . .
C42 C 0.4787(2) 0.27822(12) 0.46378(6) 0.0390(6) Uani 1 1 d . . . . .
H42 H 0.427128 0.262955 0.447575 0.047 Uiso 1 1 calc R U . . .
C43 C 0.1109(2) 0.41151(14) 0.49851(6) 0.0409(7) Uani 1 1 d . . . . .
H43A H 0.056894 0.394322 0.514484 0.061 Uiso 1 1 calc R U . . .
H43B H 0.126104 0.376267 0.482869 0.061 Uiso 1 1 calc R U . . .
H43C H 0.075845 0.450656 0.487980 0.061 Uiso 1 1 calc R U . . .
C44 C 0.1976(2) 0.48555(12) 0.53747(6) 0.0378(6) Uani 1 1 d . . . . .
H44A H 0.165319 0.524945 0.526503 0.057 Uiso 1 1 calc R U . . .
H44B H 0.270049 0.498226 0.548532 0.057 Uiso 1 1 calc R U . . .
H44C H 0.140556 0.468906 0.552782 0.057 Uiso 1 1 calc R U . . .
C45 C 0.2720(2) 0.37267(13) 0.53133(7) 0.0458(7) Uani 1 1 d . . . . .
H45A H 0.215043 0.357011 0.546900 0.069 Uiso 1 1 calc R U . . .
H45B H 0.344678 0.385757 0.542165 0.069 Uiso 1 1 calc R U . . .
H45C H 0.288297 0.336367 0.516318 0.069 Uiso 1 1 calc R U . . .
B1 B 0.1034(2) 0.40239(14) 0.34190(6) 0.0251(6) Uani 1 1 d . . . . .
B2 B 0.0386(2) 0.16770(15) 0.40685(7) 0.0317(6) Uani 1 1 d . . . . .
B3 B 0.3146(2) 0.46271(13) 0.48944(6) 0.0238(5) Uani 1 1 d . . . . .
H3A H 0.2709(17) 0.5036(10) 0.4785(5) 0.019(5) Uiso 1 1 d . . . . .
H3B H 0.3912(17) 0.4775(10) 0.5026(5) 0.023(6) Uiso 1 1 d . . . . .
H1A H 0.0953(16) 0.3481(9) 0.3340(5) 0.015(5) Uiso 1 1 d . . . . .
H2A H 0.038(2) 0.1139(12) 0.4170(6) 0.043(7) Uiso 1 1 d . . . . .
H1B H 0.0471(18) 0.4363(10) 0.3298(5) 0.026(6) Uiso 1 1 d . . . . .
H2B H -0.0370(18) 0.2033(10) 0.4078(5) 0.025(6) Uiso 1 1 d . . . . .

loop_
_atom_site_aniso_label
_atom_site_aniso_U_11
_atom_site_aniso_U_22
_atom_site_aniso_U_33
_atom_site_aniso_U_23
_atom_site_aniso_U_13
_atom_site_aniso_U_12
Al1 0.0140(3) 0.0151(3) 0.0132(3) 0.0004(2) 0.0005(2) 0.0003(2)
F1 0.0155(5) 0.0201(6) 0.0162(6) 0.0002(5) -0.0011(4) -0.0009(5)
F2 0.0219(6) 0.0233(6) 0.0141(6) 0.0019(5) -0.0004(5) -0.0021(5)
F3 0.0301(6) 0.0155(6) 0.0278(7) -0.0001(5) -0.0068(5) -0.0005(5)
F4 0.0192(6) 0.0260(7) 0.0287(7) 0.0002(5) 0.0001(5) 0.0046(5)
F5 0.0231(6) 0.0331(7) 0.0301(7) 0.0082(6) -0.0023(5) -0.0106(5)
F6 0.0215(6) 0.0441(8) 0.0309(8) 0.0080(6) -0.0115(6) -0.0038(6)
F7 0.0427(8) 0.0248(7) 0.0303(8) -0.0035(6) -0.0115(6) -0.0097(6)
F8 0.0266(6) 0.0247(7) 0.0226(7) 0.0045(5) -0.0049(5) 0.0010(5)
F9 0.0366(7) 0.0412(8) 0.0146(6) -0.0074(6) -0.0060(5) -0.0010(6)
F10 0.0244(6) 0.0393(7) 0.0167(6) -0.0022(6) 0.0019(5) -0.0037(6)
F11 0.0324(7) 0.0254(7) 0.0251(7) -0.0102(5) -0.0050(5) 0.0094(5)
F12 0.0255(6) 0.0252(7) 0.0273(7) 0.0077(5) -0.0050(5) -0.0004(5)
F13 0.0296(7) 0.0305(7) 0.0278(7) 0.0050(6) -0.0093(6) 0.0082(6)
F14 0.0202(6) 0.0384(8) 0.0389(8) -0.0018(6) -0.0114(6) 0.0032(6)
F15 0.0193(6) 0.0373(8) 0.0349(8) 0.0023(6) -0.0010(5) -0.0061(5)
F16 0.0205(6) 0.0252(6) 0.0194(6) 0.0036(5) 0.0018(5) 0.0017(5)
F17 0.0340(7) 0.0220(6) 0.0254(7) -0.0060(5) -0.0066(6) 0.0024(5)
F18 0.0270(6) 0.0200(6) 0.0343(8) 0.0107(5) -0.0033(6) -0.0058(5)
F19 0.0252(6) 0.0312(7) 0.0243(7) 0.0033(5) 0.0060(5) 0.0042(5)
F20 0.0330(7) 0.0187(7) 0.0473(9) 0.0014(6) -0.0053(6) 0.0078(5)
F21 0.0155(6) 0.0351(7) 0.0400(8) 0.0042(6) -0.0024(5) 0.0013(5)
F22 0.0272(6) 0.0320(7) 0.0301(8) 0.0141(6) -0.0036(6) 0.0014(6)
F23 0.0207(6) 0.0217(6) 0.0273(7) 0.0036(5) -0.0002(5) -0.0051(5)
F24 0.0266(6) 0.0419(8) 0.0203(7) -0.0027(6) -0.0073(5) -0.0014(6)
F25 0.0243(6) 0.0240(6) 0.0188(6) -0.0023(5) 0.0015(5) 0.0010(5)
F26 0.0237(6) 0.0313(7) 0.0178(6) 0.0098(5) 0.0011(5) -0.0016(5)
F27 0.0228(6) 0.0468(8) 0.0227(7) 0.0041(6) 0.0032(5) 0.0003(6)
F28 0.0209(6) 0.0606(10) 0.0433(9) 0.0113(7) 0.0109(6) 0.0027(6)
F29 0.0150(6) 0.0648(10) 0.0577(10) 0.0194(8) -0.0095(6) -0.0047(6)
F30 0.0318(7) 0.0558(9) 0.0351(8) 0.0062(7) -0.0168(6) -0.0083(7)
F31 0.0265(6) 0.0290(7) 0.0200(7) -0.0004(5) -0.0033(5) -0.0011(5)
F32 0.0265(6) 0.0190(6) 0.0240(7) -0.0005(5) 0.0011(5) -0.0006(5)
F33 0.0281(6) 0.0330(7) 0.0179(7) -0.0101(5) 0.0026(5) 0.0039(5)
F34 0.0234(6) 0.0311(7) 0.0160(6) -0.0031(5) -0.0015(5) 0.0048(5)
F35 0.0284(7) 0.0326(7) 0.0314(8) -0.0078(6) -0.0014(6) 0.0134(6)
F36 0.0167(6) 0.0493(8) 0.0364(8) -0.0065(7) -0.0033(5) -0.0020(6)
F37 0.0258(7) 0.0570(9) 0.0254(7) -0.0103(7) 0.0121(6) 0.0010(6)
F38 0.0257(6) 0.0297(7) 0.0243(7) -0.0049(5) -0.0002(5) -0.0061(5)
F39 0.0294(7) 0.0496(9) 0.0335(8) 0.0100(7) 0.0101(6) -0.0131(6)
F40 0.0297(7) 0.0223(7) 0.0278(7) 0.0068(5) 0.0004(5) -0.0025(5)
F41 0.0339(7) 0.0451(8) 0.0127(6) 0.0007(6) 0.0047(5) -0.0061(6)
F42 0.0265(6) 0.0225(6) 0.0237(7) -0.0023(5) -0.0030(5) 0.0022(5)
F43 0.0263(7) 0.0528(9) 0.0340(8) -0.0049(7) -0.0051(6) 0.0143(6)
F44 0.0196(6) 0.0832(11) 0.0368(9) -0.0115(8) -0.0087(6) -0.0043(7)
F45 0.0388(8) 0.0525(9) 0.0495(10) -0.0190(8) -0.0146(7) -0.0117(7)
F46 0.0345(7) 0.0302(7) 0.0394(8) -0.0149(6) -0.0077(6) 0.0002(6)
O1 0.0157(6) 0.0153(7) 0.0152(7) 0.0000(6) -0.0004(5) 0.0028(5)
O2 0.0169(6) 0.0144(7) 0.0168(7) 0.0034(6) 0.0015(6) -0.0011(5)
O3 0.0166(6) 0.0185(7) 0.0120(7) -0.0022(5) 0.0008(5) 0.0004(5)
C46 0.0162(9) 0.0159(10) 0.0156(10) -0.0010(8) -0.0004(8) 0.0016(8)
C47 0.0226(10) 0.0161(10) 0.0168(11) -0.0017(8) -0.0026(8) -0.0006(8)
C48 0.0193(10) 0.0184(11) 0.0242(12) 0.0032(9) 0.0003(9) -0.0041(8)
C49 0.0216(10) 0.0230(11) 0.0257(12) 0.0016(9) -0.0096(9) -0.0015(9)
C50 0.0251(11) 0.0213(11) 0.0160(11) -0.0041(9) -0.0028(9) 0.0007(9)
C51 0.0238(10) 0.0185(11) 0.0190(11) -0.0015(9) 0.0016(9) 0.0007(9)
C52 0.0165(9) 0.0190(10) 0.0162(10) -0.0060(8) -0.0010(8) 0.0044(8)
C53 0.0181(10) 0.0184(10) 0.0182(11) -0.0035(8) 0.0002(8) 0.0008(8)
C54 0.0243(10) 0.0208(11) 0.0182(11) -0.0024(9) -0.0043(9) 0.0071(9)
C55 0.0161(10) 0.0308(12) 0.0256(12) -0.0079(10) -0.0060(9) 0.0072(9)
C56 0.0170(10) 0.0231(11) 0.0229(12) -0.0049(9) 0.0024(9) 0.0008(8)
C57 0.0200(10) 0.0209(11) 0.0145(10) -0.0023(8) 0.0003(8) 0.0048(8)
C58 0.0164(9) 0.0180(10) 0.0171(10) 0.0029(8) -0.0009(8) -0.0008(8)
C59 0.0238(10) 0.0177(11) 0.0199(11) 0.0033(9) -0.0023(9) -0.0028(8)
C60 0.0220(10) 0.0165(11) 0.0279(12) 0.0035(9) -0.0012(9) 0.0022(8)
C61 0.0151(9) 0.0255(11) 0.0254(12) 0.0098(9) -0.0013(8) -0.0009(8)
C62 0.0211(10) 0.0264(11) 0.0145(11) 0.0015(9) -0.0027(8) -0.0032(9)
C63 0.0212(10) 0.0202(11) 0.0156(11) 0.0062(8) 0.0011(8) -0.0010(8)
C64 0.0180(10) 0.0165(10) 0.0219(11) 0.0052(9) -0.0005(8) -0.0020(8)
C65 0.0219(10) 0.0252(12) 0.0223(12) 0.0065(9) 0.0007(9) -0.0021(9)
C66 0.0197(11) 0.0291(13) 0.0337(14) 0.0098(10) 0.0061(10) -0.0011(9)
C67 0.0154(10) 0.0326(13) 0.0441(15) 0.0126(11) -0.0056(10) -0.0036(9)
C68 0.0247(11) 0.0296(12) 0.0321(13) 0.0086(10) -0.0109(10) -0.0077(10)
C69 0.0208(10) 0.0185(11) 0.0236(12) 0.0042(9) -0.0020(9) -0.0037(8)
C70 0.0185(9) 0.0192(11) 0.0125(10) -0.0009(8) 0.0000(8) -0.0013(8)
C71 0.0231(10) 0.0248(11) 0.0121(10) -0.0057(8) 0.0031(8) 0.0003(9)
C72 0.0209(10) 0.0264(12) 0.0192(11) -0.0062(9) 0.0012(9) 0.0056(9)
C73 0.0187(10) 0.0418(14) 0.0194(11) -0.0084(10) 0.0044(9) -0.0009(10)
C74 0.0242(11) 0.0320(13) 0.0185(12) 0.0010(9) 0.0075(9) -0.0078(9)
C75 0.0252(11) 0.0269(12) 0.0145(11) -0.0013(9) 0.0023(9) -0.0031(9)
C76 0.0215(10) 0.0231(11) 0.0124(10) 0.0020(8) -0.0012(8) -0.0034(8)
C77 0.0242(10) 0.0240(11) 0.0150(11) 0.0031(9) -0.0012(8) -0.0015(9)
C78 0.0229(11) 0.0363(13) 0.0178(11) 0.0016(10) -0.0010(9) 0.0048(10)
C79 0.0167(10) 0.0569(16) 0.0221(12) -0.0019(11) -0.0049(9) -0.0038(11)
C80 0.0311(12) 0.0410(14) 0.0227(12) -0.0069(11) -0.0056(10) -0.0119(11)
C81 0.0263(11) 0.0275(12) 0.0218(12) -0.0016(10) -0.0010(9) -0.0016(9)
Ag1 0.02060(8) 0.02400(9) 0.01490(8) 0.00056(7) -0.00105(6) 0.00029(6)
P1 0.0204(3) 0.0232(3) 0.0152(3) 0.0015(2) -0.0011(2) 0.0006(2)
P2 0.0305(3) 0.0234(3) 0.0180(3) -0.0025(2) -0.0045(2) -0.0018(2)
P3 0.0197(3) 0.0222(3) 0.0192(3) -0.0008(2) -0.0019(2) -0.0004(2)
N1 0.0318(10) 0.0417(12) 0.0178(10) 0.0079(9) 0.0058(8) 0.0011(9)
N2 0.0328(10) 0.0240(10) 0.0275(11) -0.0068(8) -0.0101(8) 0.0017(8)
N3 0.0276(10) 0.0312(11) 0.0207(10) -0.0031(8) 0.0013(8) -0.0013(8)
C1 0.0220(10) 0.0207(11) 0.0248(12) -0.0017(9) -0.0007(9) 0.0024(8)
C2 0.0266(11) 0.0321(13) 0.0266(12) 0.0001(10) 0.0026(9) -0.0002(10)
C3 0.0304(13) 0.0379(14) 0.0422(16) 0.0026(12) 0.0137(11) -0.0026(11)
C4 0.0225(12) 0.0348(14) 0.0617(19) -0.0143(13) 0.0139(12) -0.0049(10)
C5 0.0234(12) 0.0528(17) 0.0467(17) -0.0249(13) -0.0009(11) 0.0003(11)
C6 0.0237(11) 0.0366(13) 0.0256(12) -0.0088(10) 0.0000(9) 0.0016(10)
C7 0.0236(10) 0.0224(11) 0.0186(11) 0.0034(9) 0.0039(9) -0.0015(9)
C8 0.0289(12) 0.0296(12) 0.0210(12) 0.0027(10) 0.0012(9) -0.0010(10)
C9 0.0328(12) 0.0298(13) 0.0337(14) 0.0097(11) 0.0075(11) 0.0075(10)
C10 0.0413(14) 0.0206(12) 0.0390(15) 0.0023(11) 0.0143(12) -0.0044(11)
C11 0.0392(14) 0.0289(13) 0.0333(14) -0.0054(11) 0.0056(11) -0.0112(11)
C12 0.0264(11) 0.0322(13) 0.0234(12) 0.0025(10) 0.0006(9) -0.0014(10)
C13 0.0423(14) 0.0591(17) 0.0172(12) 0.0081(12) 0.0084(11) 0.0085(13)
C14 0.0586(18) 0.0625(19) 0.0370(17) -0.0073(14) 0.0201(14) -0.0273(15)
C15 0.0302(13) 0.091(2) 0.0418(17) 0.0297(16) 0.0082(12) 0.0152(15)
C16 0.0464(14) 0.0304(13) 0.0204(12) -0.0014(10) -0.0025(11) -0.0095(11)
C17 0.067(2) 0.086(2) 0.0223(15) 0.0040(15) -0.0089(14) -0.0059(18)
C18 0.095(3) 0.131(3) 0.0227(17) 0.0129(19) -0.0058(18) -0.006(3)
C19 0.124(3) 0.086(3) 0.0176(16) 0.0014(16) 0.0052(19) -0.021(2)
C20 0.076(2) 0.083(2) 0.043(2) -0.0081(18) 0.0210(18) -0.0116(19)
C21 0.0590(18) 0.0566(18) 0.0310(16) -0.0031(13) 0.0078(13) -0.0045(15)
C22 0.0357(12) 0.0258(12) 0.0291(13) -0.0093(10) -0.0131(10) 0.0014(10)
C23 0.0384(14) 0.0392(15) 0.0376(15) -0.0152(12) 0.0011(12) -0.0005(12)
C24 0.0456(16) 0.0533(19) 0.061(2) -0.0252(16) 0.0066(14) -0.0005(14)
C25 0.0488(18) 0.060(2) 0.073(2) -0.0268(18) -0.0069(17) 0.0172(16)
C26 0.073(2) 0.0333(16) 0.064(2) -0.0053(15) -0.0232(18) 0.0167(15)
C27 0.0514(16) 0.0386(15) 0.0447(17) -0.0003(13) -0.0145(13) 0.0058(13)
C28 0.0537(16) 0.0434(15) 0.0270(14) 0.0028(12) -0.0072(12) -0.0034(13)
C29 0.0587(17) 0.0437(16) 0.0432(17) -0.0260(13) -0.0198(14) 0.0221(14)
C30 0.0452(15) 0.0455(16) 0.0406(16) -0.0092(13) -0.0201(12) -0.0097(13)
C31 0.0192(10) 0.0283(12) 0.0204(11) 0.0000(9) -0.0036(9) -0.0022(9)
C32 0.0297(12) 0.0290(13) 0.0326(14) -0.0019(10) 0.0066(10) -0.0023(10)
C33 0.0412(14) 0.0254(13) 0.0482(17) 0.0064(12) 0.0066(13) -0.0024(11)
C34 0.0347(13) 0.0446(16) 0.0362(15) 0.0086(12) 0.0082(11) -0.0097(12)
C35 0.0372(14) 0.0468(17) 0.0448(17) 0.0059(13) 0.0200(13) 0.0054(12)
C36 0.0352(13) 0.0318(14) 0.0444(16) 0.0030(12) 0.0130(12) 0.0077(11)
C37 0.0215(10) 0.0231(11) 0.0208(11) 0.0006(9) -0.0010(8) -0.0003(9)
C38 0.0356(13) 0.0294(13) 0.0451(16) -0.0081(11) -0.0174(12) 0.0039(11)
C39 0.0385(14) 0.0468(16) 0.0448(17) -0.0044(13) -0.0198(12) 0.0053(12)
C40 0.0351(14) 0.0413(16) 0.0505(18) 0.0110(13) -0.0102(12) 0.0072(12)
C41 0.0506(17) 0.0251(14) 0.088(3) -0.0067(14) -0.0253(16) 0.0073(12)
C42 0.0365(13) 0.0315(14) 0.0488(17) -0.0124(12) -0.0170(12) 0.0043(11)
C43 0.0274(12) 0.0640(18) 0.0315(15) -0.0115(13) 0.0061(11) -0.0144(12)
C44 0.0429(14) 0.0450(15) 0.0257(14) -0.0105(11) 0.0086(11) -0.0054(12)
C45 0.0519(16) 0.0444(16) 0.0414(17) 0.0194(13) 0.0133(13) 0.0080(13)
B1 0.0255(13) 0.0288(15) 0.0211(13) 0.0022(11) 0.0002(10) 0.0060(11)
B2 0.0357(15) 0.0330(16) 0.0264(15) -0.0052(12) -0.0046(12) -0.0063(12)
B3 0.0222(12) 0.0282(14) 0.0211(13) -0.0023(11) -0.0007(10) -0.0020(11)

loop_
_atom_type_symbol
_atom_type_description
_atom_type_scat_dispersion_real
_atom_type_scat_dispersion_imag
_atom_type_scat_source
Ag Ag -0.8971 1.1015 'International Tables Vol C Tables 4.2.6.8 and 6.1.1.4'
Al Al 0.0645 0.0514 'International Tables Vol C Tables 4.2.6.8 and 6.1.1.4'
B B 0.0013 0.0007 'International Tables Vol C Tables 4.2.6.8 and 6.1.1.4'
C C 0.0033 0.0016 'International Tables Vol C Tables 4.2.6.8 and 6.1.1.4'
Cl Cl 0.1484 0.1585 'International Tables Vol C Tables 4.2.6.8 and 6.1.1.4'
F F 0.0171 0.0103 'International Tables Vol C Tables 4.2.6.8 and 6.1.1.4'
H H 0.0000 0.0000 'International Tables Vol C Tables 4.2.6.8 and 6.1.1.4'
N N 0.0061 0.0033 'International Tables Vol C Tables 4.2.6.8 and 6.1.1.4'
O O 0.0106 0.0060 'International Tables Vol C Tables 4.2.6.8 and 6.1.1.4'
P P 0.1023 0.0942 'International Tables Vol C Tables 4.2.6.8 and 6.1.1.4'

loop_
_exptl_crystal_face_index_h
_exptl_crystal_face_index_k
_exptl_crystal_face_index_l
_exptl_crystal_face_perp_dist
1 -25 27 0.0198
-1 25 -27 0.0499
-2 27 16 0.0550
-1 26 21 0.0418
1 -26 -20 0.0219
1 -27 -14 0.0171
1 1 -60 0.0628
-1 -1 60 0.0529
-14 -10 -19 0.2420
-3 -2 58 0.0631
15 11 5 0.2773
-15 3 18 0.2487

loop_
_geom_angle_atom_site_label_1
_geom_angle_atom_site_label_2
_geom_angle_atom_site_label_3
_geom_angle
_geom_angle_site_symmetry_1
_geom_angle_site_symmetry_3
_geom_angle_publ_flag
F1 Al1 O1 109.97(6) . . ?
F1 Al1 O2 109.39(6) . . ?
F1 Al1 O3 108.74(6) . . ?
O1 Al1 O2 109.39(7) . . ?
O1 Al1 O3 109.53(7) . . ?
O2 Al1 O3 109.80(7) . . ?
C46 O1 Al1 136.31(12) . . ?
C58 O2 Al1 137.56(12) . . ?
C70 O3 Al1 136.68(12) . . ?
O1 C46 C47 106.36(14) . . ?
O1 C46 C51 108.89(15) . . ?
O1 C46 C52 110.85(15) . . ?
C51 C46 C47 105.47(15) . . ?
C52 C46 C47 115.01(16) . . ?
C52 C46 C51 109.95(15) . . ?
F2 C47 F3 108.64(16) . . ?
F2 C47 C46 109.34(15) . . ?
F2 C47 C48 107.69(16) . . ?
F3 C47 C46 113.56(15) . . ?
F3 C47 C48 104.61(15) . . ?
C48 C47 C46 112.72(16) . . ?
F4 C48 F5 107.44(15) . . ?
F4 C48 C47 113.05(16) . . ?
F4 C48 C49 109.26(17) . . ?
F5 C48 C47 107.28(16) . . ?
F5 C48 C49 107.50(16) . . ?
C49 C48 C47 112.04(16) . . ?
F6 C49 F7 108.07(16) . . ?
F6 C49 C48 109.09(17) . . ?
F6 C49 C50 109.37(17) . . ?
F7 C49 C48 109.35(17) . . ?
F7 C49 C50 108.67(17) . . ?
C48 C49 C50 112.20(16) . . ?
F8 C50 F9 107.46(16) . . ?
F8 C50 C49 108.83(16) . . ?
F8 C50 C51 110.11(16) . . ?
F9 C50 C49 108.17(16) . . ?
F9 C50 C51 107.96(16) . . ?
C49 C50 C51 114.09(17) . . ?
F10 C51 F11 106.81(15) . . ?
F10 C51 C46 111.56(16) . . ?
F10 C51 C50 106.08(16) . . ?
F11 C51 C46 109.56(16) . . ?
F11 C51 C50 107.69(16) . . ?
C50 C51 C46 114.76(16) . . ?
C53 C52 C46 127.65(17) . . ?
C53 C52 C57 114.20(17) . . ?
C57 C52 C46 117.82(17) . . ?
F12 C53 C52 122.67(17) . . ?
F12 C53 C54 114.34(18) . . ?
C52 C53 C54 122.99(19) . . ?
F13 C54 C53 119.53(18) . . ?
F13 C54 C55 120.07(18) . . ?
C55 C54 C53 120.40(19) . . ?
F14 C55 C54 120.5(2) . . ?
F14 C55 C56 120.42(19) . . ?
C54 C55 C56 119.09(19) . . ?
F15 C56 C55 120.19(18) . . ?
F15 C56 C57 119.77(19) . . ?
C55 C56 C57 119.99(19) . . ?
F16 C57 C52 121.66(17) . . ?
F16 C57 C56 114.97(17) . . ?
C56 C57 C52 123.32(19) . . ?
O2 C58 C59 108.25(15) . . ?
O2 C58 C63 105.96(15) . . ?
O2 C58 C64 111.26(16) . . ?
C59 C58 C63 105.83(16) . . ?
C64 C58 C59 109.66(16) . . ?
C64 C58 C63 115.50(16) . . ?
F17 C59 F18 106.20(15) . . ?
F17 C59 C58 112.24(16) . . ?
F17 C59 C60 105.98(16) . . ?
F18 C59 C58 109.65(16) . . ?
F18 C59 C60 106.81(16) . . ?
C60 C59 C58 115.42(16) . . ?
F19 C60 F20 107.62(17) . . ?
F19 C60 C59 109.45(17) . . ?
F19 C60 C61 109.03(16) . . ?
F20 C60 C59 108.19(16) . . ?
F20 C60 C61 108.36(17) . . ?
C61 C60 C59 114.00(17) . . ?
F21 C61 F22 107.54(16) . . ?
F21 C61 C60 109.99(17) . . ?
F21 C61 C62 109.25(16) . . ?
F22 C61 C60 107.73(16) . . ?
F22 C61 C62 108.92(17) . . ?
C60 C61 C62 113.24(16) . . ?
F23 C62 F24 107.17(16) . . ?
F23 C62 C61 109.66(16) . . ?
F23 C62 C63 112.21(16) . . ?
F24 C62 C61 108.01(16) . . ?
F24 C62 C63 107.47(16) . . ?
C61 C62 C63 112.09(16) . . ?
F25 C63 F26 108.00(15) . . ?
F25 C63 C58 109.88(16) . . ?
F25 C63 C62 108.25(16) . . ?
F26 C63 C58 113.23(16) . . ?
F26 C63 C62 104.06(15) . . ?
C62 C63 C58 113.10(16) . . ?
C65 C64 C58 127.33(19) . . ?
C65 C64 C69 113.60(18) . . ?
C69 C64 C58 118.81(17) . . ?
F27 C65 C64 122.21(18) . . ?
F27 C65 C66 114.51(19) . . ?
C66 C65 C64 123.3(2) . . ?
F28 C66 C65 119.0(2) . . ?
F28 C66 C67 120.41(19) . . ?
C67 C66 C65 120.5(2) . . ?
F29 C67 C66 120.8(2) . . ?
F29 C67 C68 120.4(2) . . ?
C66 C67 C68 118.7(2) . . ?
F30 C68 C67 120.1(2) . . ?
F30 C68 C69 119.5(2) . . ?
C67 C68 C69 120.4(2) . . ?
F31 C69 C64 121.61(18) . . ?
F31 C69 C68 114.93(19) . . ?
C68 C69 C64 123.4(2) . . ?
O3 C70 C71 106.11(15) . . ?
O3 C70 C75 108.62(15) . . ?
O3 C70 C76 110.55(15) . . ?
C71 C70 C75 106.22(15) . . ?
C71 C70 C76 115.70(16) . . ?
C75 C70 C76 109.36(16) . . ?
F32 C71 F33 107.39(15) . . ?
F32 C71 C70 110.04(15) . . ?
F32 C71 C72 108.57(17) . . ?
F33 C71 C70 113.59(16) . . ?
F33 C71 C72 104.03(15) . . ?
C70 C71 C72 112.88(16) . . ?
F34 C72 F35 107.47(17) . . ?
F34 C72 C71 112.47(15) . . ?
F34 C72 C73 108.63(17) . . ?
F35 C72 C71 108.08(16) . . ?
F35 C72 C73 108.59(16) . . ?
C73 C72 C71 111.46(18) . . ?
F36 C73 C72 109.48(18) . . ?
F36 C73 C74 109.59(18) . . ?
F37 C73 F36 107.57(15) . . ?
F37 C73 C72 108.33(17) . . ?
F37 C73 C74 108.39(18) . . ?
C74 C73 C72 113.30(16) . . ?
F38 C74 F39 107.02(17) . . ?
F38 C74 C73 109.08(18) . . ?
F38 C74 C75 108.84(16) . . ?
F39 C74 C73 108.81(16) . . ?
F39 C74 C75 108.64(18) . . ?
C73 C74 C75 114.21(17) . . ?
F40 C75 F41 106.34(16) . . ?
F40 C75 C70 111.80(16) . . ?
F40 C75 C74 106.87(16) . . ?
F41 C75 C70 109.52(16) . . ?
F41 C75 C74 107.32(16) . . ?
C74 C75 C70 114.58(17) . . ?
C77 C76 C70 117.87(17) . . ?
C81 C76 C70 127.79(18) . . ?
C81 C76 C77 113.92(18) . . ?
F42 C77 C76 121.92(18) . . ?
F42 C77 C78 114.64(18) . . ?
C78 C77 C76 123.4(2) . . ?
F43 C78 C77 120.0(2) . . ?
F43 C78 C79 119.88(19) . . ?
C79 C78 C77 120.1(2) . . ?
F44 C79 C78 120.2(2) . . ?
F44 C79 C80 120.8(2) . . ?
C78 C79 C80 119.0(2) . . ?
F45 C80 C79 119.9(2) . . ?
F45 C80 C81 120.0(2) . . ?
C79 C80 C81 120.1(2) . . ?
F46 C81 C76 122.18(19) . . ?
F46 C81 C80 114.33(19) . . ?
C80 C81 C76 123.5(2) . . ?
P1 Ag1 P2 112.477(19) . . ?
P1 Ag1 P3 124.406(19) . . ?
P3 Ag1 P2 122.941(19) . . ?
C1 P1 Ag1 108.08(7) . . ?
C1 P1 C7 101.42(9) . . ?
C1 P1 B1 103.85(11) . . ?
C7 P1 Ag1 118.19(7) . . ?
C7 P1 B1 106.18(10) . . ?
B1 P1 Ag1 117.08(8) . . ?
C16 P2 Ag1 100.72(8) . . ?
C16 P2 C22 106.05(11) . . ?
C16 P2 B2 97.96(11) . . ?
C22 P2 Ag1 114.08(8) . . ?
C22 P2 B2 105.28(11) . . ?
B2 P2 Ag1 129.07(9) . . ?
C31 P3 Ag1 107.77(7) . . ?
C31 P3 C37 103.03(9) . . ?
C31 P3 B3 102.82(10) . . ?
C37 P3 Ag1 115.10(7) . . ?
C37 P3 B3 106.82(11) . . ?
B3 P3 Ag1 119.38(8) . . ?
C13 N1 C15 107.13(19) . . ?
C13 N1 B1 107.13(18) . . ?
C14 N1 C13 108.33(19) . . ?
C14 N1 C15 109.6(2) . . ?
C14 N1 B1 112.10(18) . . ?
C15 N1 B1 112.34(18) . . ?
C28 N2 C30 107.60(19) . . ?
C28 N2 B2 112.25(18) . . ?
C29 N2 C28 109.1(2) . . ?
C29 N2 C30 107.54(19) . . ?
C29 N2 B2 113.17(19) . . ?
C30 N2 B2 106.91(19) . . ?
C43 N3 B3 112.30(18) . . ?
C44 N3 C43 108.30(18) . . ?
C44 N3 B3 106.78(17) . . ?
C45 N3 C43 108.8(2) . . ?
C45 N3 C44 108.24(19) . . ?
C45 N3 B3 112.27(17) . . ?
C2 C1 P1 117.80(17) . . ?
C6 C1 P1 124.29(17) . . ?
C6 C1 C2 117.9(2) . . ?
C1 C2 H2 119.4 . . ?
C3 C2 C1 121.2(2) . . ?
C3 C2 H2 119.4 . . ?
C2 C3 H3 120.2 . . ?
C4 C3 C2 119.6(2) . . ?
C4 C3 H3 120.2 . . ?
C3 C4 H4 119.9 . . ?
C5 C4 C3 120.3(2) . . ?
C5 C4 H4 119.9 . . ?
C4 C5 H5 119.9 . . ?
C4 C5 C6 120.3(2) . . ?
C6 C5 H5 119.9 . . ?
C1 C6 H6 119.7 . . ?
C5 C6 C1 120.7(2) . . ?
C5 C6 H6 119.7 . . ?
C8 C7 P1 121.09(17) . . ?
C12 C7 P1 120.44(17) . . ?
C12 C7 C8 118.4(2) . . ?
C7 C8 H8 119.7 . . ?
C9 C8 C7 120.5(2) . . ?
C9 C8 H8 119.7 . . ?
C8 C9 H9 120.0 . . ?
C10 C9 C8 119.9(2) . . ?
C10 C9 H9 120.0 . . ?
C9 C10 H10 119.9 . . ?
C11 C10 C9 120.2(2) . . ?
C11 C10 H10 119.9 . . ?
C10 C11 H11 120.0 . . ?
C10 C11 C12 120.1(2) . . ?
C12 C11 H11 120.0 . . ?
C7 C12 C11 120.9(2) . . ?
C7 C12 H12 119.5 . . ?
C11 C12 H12 119.5 . . ?
N1 C13 H13A 109.5 . . ?
N1 C13 H13B 109.5 . . ?
N1 C13 H13C 109.5 . . ?
H13A C13 H13B 109.5 . . ?
H13A C13 H13C 109.5 . . ?
H13B C13 H13C 109.5 . . ?
N1 C14 H14A 109.5 . . ?
N1 C14 H14B 109.5 . . ?
N1 C14 H14C 109.5 . . ?
H14A C14 H14B 109.5 . . ?
H14A C14 H14C 109.5 . . ?
H14B C14 H14C 109.5 . . ?
N1 C15 H15A 109.5 . . ?
N1 C15 H15B 109.5 . . ?
N1 C15 H15C 109.5 . . ?
H15A C15 H15B 109.5 . . ?
H15A C15 H15C 109.5 . . ?
H15B C15 H15C 109.5 . . ?
C17 C16 P2 122.7(2) . . ?
C21 C16 P2 119.1(2) . . ?
C21 C16 C17 118.0(2) . . ?
C16 C17 H17 119.4 . . ?
C18 C17 C16 121.3(3) . . ?
C18 C17 H17 119.4 . . ?
C17 C18 H18 119.9 . . ?
C17 C18 C19 120.2(3) . . ?
C19 C18 H18 119.9 . . ?
C18 C19 H19 119.8 . . ?
C18 C19 C20 120.5(3) . . ?
C20 C19 H19 119.8 . . ?
C19 C20 H20 120.3 . . ?
C19 C20 C21 119.5(3) . . ?
C21 C20 H20 120.3 . . ?
C16 C21 C20 120.5(3) . . ?
C16 C21 H21 119.8 . . ?
C20 C21 H21 119.8 . . ?
C23 C22 P2 118.34(18) . . ?
C27 C22 P2 123.2(2) . . ?
C27 C22 C23 117.9(2) . . ?
C22 C23 H23 119.2 . . ?
C24 C23 C22 121.7(3) . . ?
C24 C23 H23 119.2 . . ?
C23 C24 H24 120.1 . . ?
C25 C24 C23 119.8(3) . . ?
C25 C24 H24 120.1 . . ?
C24 C25 H25 120.0 . . ?
C24 C25 C26 120.1(3) . . ?
C26 C25 H25 120.0 . . ?
C25 C26 H26 119.7 . . ?
C25 C26 C27 120.5(3) . . ?
C27 C26 H26 119.7 . . ?
C22 C27 C26 119.9(3) . . ?
C22 C27 H27 120.1 . . ?
C26 C27 H27 120.1 . . ?
N2 C28 H28A 109.5 . . ?
N2 C28 H28B 109.5 . . ?
N2 C28 H28C 109.5 . . ?
H28A C28 H28B 109.5 . . ?
H28A C28 H28C 109.5 . . ?
H28B C28 H28C 109.5 . . ?
N2 C29 H29A 109.5 . . ?
N2 C29 H29B 109.5 . . ?
N2 C29 H29C 109.5 . . ?
H29A C29 H29B 109.5 . . ?
H29A C29 H29C 109.5 . . ?
H29B C29 H29C 109.5 . . ?
N2 C30 H30A 109.5 . . ?
N2 C30 H30B 109.5 . . ?
N2 C30 H30C 109.5 . . ?
H30A C30 H30B 109.5 . . ?
H30A C30 H30C 109.5 . . ?
H30B C30 H30C 109.5 . . ?
C32 C31 P3 123.57(16) . . ?
C32 C31 C36 117.4(2) . . ?
C36 C31 P3 118.90(17) . . ?
C31 C32 H32 119.5 . . ?
C33 C32 C31 121.1(2) . . ?
C33 C32 H32 119.5 . . ?
C32 C33 H33 119.8 . . ?
C34 C33 C32 120.5(2) . . ?
C34 C33 H33 119.8 . . ?
C33 C34 H34 120.3 . . ?
C33 C34 C35 119.3(2) . . ?
C35 C34 H34 120.3 . . ?
C34 C35 H35 119.8 . . ?
C34 C35 C36 120.5(2) . . ?
C36 C35 H35 119.8 . . ?
C31 C36 H36 119.3 . . ?
C35 C36 C31 121.3(2) . . ?
C35 C36 H36 119.3 . . ?
C38 C37 P3 122.78(17) . . ?
C42 C37 P3 119.70(17) . . ?
C42 C37 C38 117.5(2) . . ?
C37 C38 H38 119.4 . . ?
C39 C38 C37 121.3(2) . . ?
C39 C38 H38 119.4 . . ?
C38 C39 H39 119.8 . . ?
C40 C39 C38 120.4(2) . . ?
C40 C39 H39 119.8 . . ?
C39 C40 H40 120.2 . . ?
C39 C40 C41 119.6(2) . . ?
C41 C40 H40 120.2 . . ?
C40 C41 H41 120.2 . . ?
C40 C41 C42 119.6(2) . . ?
C42 C41 H41 120.2 . . ?
C37 C42 C41 121.5(2) . . ?
C37 C42 H42 119.3 . . ?
C41 C42 H42 119.3 . . ?
N3 C43 H43A 109.5 . . ?
N3 C43 H43B 109.5 . . ?
N3 C43 H43C 109.5 . . ?
H43A C43 H43B 109.5 . . ?
H43A C43 H43C 109.5 . . ?
H43B C43 H43C 109.5 . . ?
N3 C44 H44A 109.5 . . ?
N3 C44 H44B 109.5 . . ?
N3 C44 H44C 109.5 . . ?
H44A C44 H44B 109.5 . . ?
H44A C44 H44C 109.5 . . ?
H44B C44 H44C 109.5 . . ?
N3 C45 H45A 109.5 . . ?
N3 C45 H45B 109.5 . . ?
N3 C45 H45C 109.5 . . ?
H45A C45 H45B 109.5 . . ?
H45A C45 H45C 109.5 . . ?
H45B C45 H45C 109.5 . . ?
P1 B1 H1A 107.0(10) . . ?
P1 B1 H1B 110.3(12) . . ?
N1 B1 P1 113.61(16) . . ?
N1 B1 H1A 105.1(10) . . ?
N1 B1 H1B 106.4(11) . . ?
H1A B1 H1B 114.4(15) . . ?
P2 B2 H2A 110.1(12) . . ?
P2 B2 H2B 104.5(11) . . ?
N2 B2 P2 116.24(17) . . ?
N2 B2 H2A 98.5(12) . . ?
N2 B2 H2B 103.0(11) . . ?
H2A B2 H2B 124.8(16) . . ?
P3 B3 H3A 107.2(11) . . ?
P3 B3 H3B 108.3(11) . . ?
N3 B3 P3 114.90(16) . . ?
N3 B3 H3A 105.8(10) . . ?
N3 B3 H3B 107.5(11) . . ?
H3A B3 H3B 113.3(15) . . ?

loop_
_geom_bond_atom_site_label_1
_geom_bond_atom_site_label_2
_geom_bond_distance
_geom_bond_site_symmetry_2
_geom_bond_publ_flag
Al1 F1 1.6764(12) . ?
Al1 O1 1.7422(14) . ?
Al1 O2 1.7426(14) . ?
Al1 O3 1.7432(14) . ?
F2 C47 1.345(2) . ?
F3 C47 1.347(2) . ?
F4 C48 1.329(2) . ?
F5 C48 1.358(2) . ?
F6 C49 1.341(2) . ?
F7 C49 1.347(2) . ?
F8 C50 1.334(2) . ?
F9 C50 1.357(2) . ?
F10 C51 1.347(2) . ?
F11 C51 1.358(2) . ?
F12 C53 1.341(2) . ?
F13 C54 1.341(2) . ?
F14 C55 1.344(2) . ?
F15 C56 1.343(2) . ?
F16 C57 1.343(2) . ?
F17 C59 1.344(2) . ?
F18 C59 1.361(2) . ?
F19 C60 1.335(2) . ?
F20 C60 1.351(2) . ?
F21 C61 1.343(2) . ?
F22 C61 1.351(2) . ?
F23 C62 1.335(2) . ?
F24 C62 1.355(2) . ?
F25 C63 1.344(2) . ?
F26 C63 1.358(2) . ?
F27 C65 1.344(2) . ?
F28 C66 1.345(2) . ?
F29 C67 1.338(2) . ?
F30 C68 1.347(3) . ?
F31 C69 1.345(2) . ?
F32 C71 1.348(2) . ?
F33 C71 1.360(2) . ?
F34 C72 1.339(2) . ?
F35 C72 1.347(2) . ?
F36 C73 1.347(2) . ?
F37 C73 1.346(2) . ?
F38 C74 1.347(2) . ?
F39 C74 1.351(2) . ?
F40 C75 1.346(2) . ?
F41 C75 1.365(2) . ?
F42 C77 1.338(2) . ?
F43 C78 1.344(2) . ?
F44 C79 1.336(2) . ?
F45 C80 1.339(2) . ?
F46 C81 1.344(2) . ?
O1 C46 1.376(2) . ?
O2 C58 1.372(2) . ?
O3 C70 1.369(2) . ?
C46 C47 1.566(3) . ?
C46 C51 1.565(3) . ?
C46 C52 1.559(3) . ?
C47 C48 1.556(3) . ?
C48 C49 1.540(3) . ?
C49 C50 1.541(3) . ?
C50 C51 1.546(3) . ?
C52 C53 1.387(3) . ?
C52 C57 1.402(3) . ?
C53 C54 1.387(3) . ?
C54 C55 1.362(3) . ?
C55 C56 1.369(3) . ?
C56 C57 1.377(3) . ?
C58 C59 1.559(3) . ?
C58 C63 1.560(3) . ?
C58 C64 1.555(3) . ?
C59 C60 1.551(3) . ?
C60 C61 1.530(3) . ?
C61 C62 1.532(3) . ?
C62 C63 1.555(3) . ?
C64 C65 1.395(3) . ?
C64 C69 1.395(3) . ?
C65 C66 1.380(3) . ?
C66 C67 1.360(3) . ?
C67 C68 1.362(3) . ?
C68 C69 1.378(3) . ?
C70 C71 1.553(3) . ?
C70 C75 1.552(3) . ?
C70 C76 1.555(3) . ?
C71 C72 1.557(3) . ?
C72 C73 1.534(3) . ?
C73 C74 1.529(3) . ?
C74 C75 1.551(3) . ?
C76 C77 1.402(3) . ?
C76 C81 1.388(3) . ?
C77 C78 1.379(3) . ?
C78 C79 1.369(3) . ?
C79 C80 1.370(3) . ?
C80 C81 1.384(3) . ?
Ag1 P1 2.4785(6) . ?
Ag1 P2 2.5113(6) . ?
Ag1 P3 2.4805(6) . ?
P1 C1 1.829(2) . ?
P1 C7 1.834(2) . ?
P1 B1 1.966(3) . ?
P2 C16 1.821(2) . ?
P2 C22 1.832(2) . ?
P2 B2 2.004(3) . ?
P3 C31 1.835(2) . ?
P3 C37 1.844(2) . ?
P3 B3 1.972(3) . ?
N1 C13 1.486(3) . ?
N1 C14 1.484(3) . ?
N1 C15 1.498(3) . ?
N1 B1 1.616(3) . ?
N2 C28 1.489(3) . ?
N2 C29 1.480(3) . ?
N2 C30 1.494(3) . ?
N2 B2 1.594(3) . ?
N3 C43 1.490(3) . ?
N3 C44 1.489(3) . ?
N3 C45 1.488(3) . ?
N3 B3 1.604(3) . ?
C1 C2 1.397(3) . ?
C1 C6 1.390(3) . ?
C2 H2 0.9500 . ?
C2 C3 1.382(3) . ?
C3 H3 0.9500 . ?
C3 C4 1.380(4) . ?
C4 H4 0.9500 . ?
C4 C5 1.367(4) . ?
C5 H5 0.9500 . ?
C5 C6 1.388(3) . ?
C6 H6 0.9500 . ?
C7 C8 1.398(3) . ?
C7 C12 1.384(3) . ?
C8 H8 0.9500 . ?
C8 C9 1.390(3) . ?
C9 H9 0.9500 . ?
C9 C10 1.380(3) . ?
C10 H10 0.9500 . ?
C10 C11 1.373(3) . ?
C11 H11 0.9500 . ?
C11 C12 1.389(3) . ?
C12 H12 0.9500 . ?
C13 H13A 0.9800 . ?
C13 H13B 0.9800 . ?
C13 H13C 0.9800 . ?
C14 H14A 0.9800 . ?
C14 H14B 0.9800 . ?
C14 H14C 0.9800 . ?
C15 H15A 0.9800 . ?
C15 H15B 0.9800 . ?
C15 H15C 0.9800 . ?
C16 C17 1.393(4) . ?
C16 C21 1.386(4) . ?
C17 H17 0.9500 . ?
C17 C18 1.360(4) . ?
C18 H18 0.9500 . ?
C18 C19 1.366(5) . ?
C19 H19 0.9500 . ?
C19 C20 1.373(5) . ?
C20 H20 0.9500 . ?
C20 C21 1.391(4) . ?
C21 H21 0.9500 . ?
C22 C23 1.395(3) . ?
C22 C27 1.388(3) . ?
C23 H23 0.9500 . ?
C23 C24 1.380(3) . ?
C24 H24 0.9500 . ?
C24 C25 1.360(4) . ?
C25 H25 0.9500 . ?
C25 C26 1.379(4) . ?
C26 H26 0.9500 . ?
C26 C27 1.396(4) . ?
C27 H27 0.9500 . ?
C28 H28A 0.9800 . ?
C28 H28B 0.9800 . ?
C28 H28C 0.9800 . ?
C29 H29A 0.9800 . ?
C29 H29B 0.9800 . ?
C29 H29C 0.9800 . ?
C30 H30A 0.9800 . ?
C30 H30B 0.9800 . ?
C30 H30C 0.9800 . ?
C31 C32 1.389(3) . ?
C31 C36 1.392(3) . ?
C32 H32 0.9500 . ?
C32 C33 1.388(3) . ?
C33 H33 0.9500 . ?
C33 C34 1.371(3) . ?
C34 H34 0.9500 . ?
C34 C35 1.376(3) . ?
C35 H35 0.9500 . ?
C35 C36 1.379(3) . ?
C36 H36 0.9500 . ?
C37 C38 1.384(3) . ?
C37 C42 1.368(3) . ?
C38 H38 0.9500 . ?
C38 C39 1.376(3) . ?
C39 H39 0.9500 . ?
C39 C40 1.355(4) . ?
C40 H40 0.9500 . ?
C40 C41 1.376(4) . ?
C41 H41 0.9500 . ?
C41 C42 1.386(3) . ?
C42 H42 0.9500 . ?
C43 H43A 0.9800 . ?
C43 H43B 0.9800 . ?
C43 H43C 0.9800 . ?
C44 H44A 0.9800 . ?
C44 H44B 0.9800 . ?
C44 H44C 0.9800 . ?
C45 H45A 0.9800 . ?
C45 H45B 0.9800 . ?
C45 H45C 0.9800 . ?
B1 H1A 1.132(19) . ?
B1 H1B 1.06(2) . ?
B2 H2A 1.15(2) . ?
B2 H2B 1.12(2) . ?
B3 H3A 1.06(2) . ?
B3 H3B 1.07(2) . ?

loop_
_geom_torsion_atom_site_label_1
_geom_torsion_atom_site_label_2
_geom_torsion_atom_site_label_3
_geom_torsion_atom_site_label_4
_geom_torsion
_geom_torsion_site_symmetry_1
_geom_torsion_site_symmetry_2
_geom_torsion_site_symmetry_3
_geom_torsion_site_symmetry_4
_geom_torsion_publ_flag
Al1 O1 C46 C47 -88.69(19) . . . . ?
Al1 O1 C46 C51 158.09(13) . . . . ?
Al1 O1 C46 C52 37.0(2) . . . . ?
Al1 O2 C58 C59 158.59(14) . . . . ?
Al1 O2 C58 C63 -88.3(2) . . . . ?
Al1 O2 C58 C64 38.0(3) . . . . ?
Al1 O3 C70 C71 -84.07(19) . . . . ?
Al1 O3 C70 C75 162.09(14) . . . . ?
Al1 O3 C70 C76 42.1(2) . . . . ?
F1 Al1 O1 C46 -43.29(18) . . . . ?
F1 Al1 O2 C58 -47.0(2) . . . . ?
F1 Al1 O3 C70 -44.69(19) . . . . ?
F2 C47 C48 F4 -55.5(2) . . . . ?
F2 C47 C48 F5 62.77(19) . . . . ?
F2 C47 C48 C49 -179.48(15) . . . . ?
F3 C47 C48 F4 -170.94(15) . . . . ?
F3 C47 C48 F5 -52.7(2) . . . . ?
F3 C47 C48 C49 65.1(2) . . . . ?
F4 C48 C49 F6 44.6(2) . . . . ?
F4 C48 C49 F7 162.56(15) . . . . ?
F4 C48 C49 C50 -76.8(2) . . . . ?
F5 C48 C49 F6 -71.7(2) . . . . ?
F5 C48 C49 F7 46.3(2) . . . . ?
F5 C48 C49 C50 166.92(16) . . . . ?
F6 C49 C50 F8 -43.4(2) . . . . ?
F6 C49 C50 F9 73.1(2) . . . . ?
F6 C49 C50 C51 -166.77(17) . . . . ?
F7 C49 C50 F8 -161.15(15) . . . . ?
F7 C49 C50 F9 -44.7(2) . . . . ?
F7 C49 C50 C51 75.5(2) . . . . ?
F8 C50 C51 F10 51.8(2) . . . . ?
F8 C50 C51 F11 165.87(15) . . . . ?
F8 C50 C51 C46 -71.8(2) . . . . ?
F9 C50 C51 F10 -65.23(19) . . . . ?
F9 C50 C51 F11 48.8(2) . . . . ?
F9 C50 C51 C46 171.12(16) . . . . ?
F12 C53 C54 F13 0.6(3) . . . . ?
F12 C53 C54 C55 -179.71(18) . . . . ?
F13 C54 C55 F14 0.2(3) . . . . ?
F13 C54 C55 C56 179.43(18) . . . . ?
F14 C55 C56 F15 1.5(3) . . . . ?
F14 C55 C56 C57 178.97(18) . . . . ?
F15 C56 C57 F16 1.0(3) . . . . ?
F15 C56 C57 C52 178.66(18) . . . . ?
F17 C59 C60 F19 51.5(2) . . . . ?
F17 C59 C60 F20 -65.5(2) . . . . ?
F17 C59 C60 C61 173.84(16) . . . . ?
F18 C59 C60 F19 164.39(15) . . . . ?
F18 C59 C60 F20 47.4(2) . . . . ?
F18 C59 C60 C61 -73.2(2) . . . . ?
F19 C60 C61 F21 -44.0(2) . . . . ?
F19 C60 C61 F22 -160.94(15) . . . . ?
F19 C60 C61 C62 78.5(2) . . . . ?
F20 C60 C61 F21 72.8(2) . . . . ?
F20 C60 C61 F22 -44.1(2) . . . . ?
F20 C60 C61 C62 -164.60(15) . . . . ?
F21 C61 C62 F23 46.0(2) . . . . ?
F21 C61 C62 F24 -70.4(2) . . . . ?
F21 C61 C62 C63 171.37(16) . . . . ?
F22 C61 C62 F23 163.24(15) . . . . ?
F22 C61 C62 F24 46.8(2) . . . . ?
F22 C61 C62 C63 -71.4(2) . . . . ?
F23 C62 C63 F25 -55.9(2) . . . . ?
F23 C62 C63 F26 -170.65(15) . . . . ?
F23 C62 C63 C58 66.1(2) . . . . ?
F24 C62 C63 F25 61.6(2) . . . . ?
F24 C62 C63 F26 -53.1(2) . . . . ?
F24 C62 C63 C58 -176.37(15) . . . . ?
F27 C65 C66 F28 0.0(3) . . . . ?
F27 C65 C66 C67 178.6(2) . . . . ?
F28 C66 C67 F29 -0.6(3) . . . . ?
F28 C66 C67 C68 178.83(19) . . . . ?
F29 C67 C68 F30 -0.1(3) . . . . ?
F29 C67 C68 C69 178.8(2) . . . . ?
F30 C68 C69 F31 1.3(3) . . . . ?
F30 C68 C69 C64 179.68(19) . . . . ?
F32 C71 C72 F34 -58.2(2) . . . . ?
F32 C71 C72 F35 60.3(2) . . . . ?
F32 C71 C72 C73 179.58(15) . . . . ?
F33 C71 C72 F34 -172.29(15) . . . . ?
F33 C71 C72 F35 -53.8(2) . . . . ?
F33 C71 C72 C73 65.4(2) . . . . ?
F34 C72 C73 F36 46.6(2) . . . . ?
F34 C72 C73 F37 163.63(16) . . . . ?
F34 C72 C73 C74 -76.1(2) . . . . ?
F35 C72 C73 F36 -70.0(2) . . . . ?
F35 C72 C73 F37 47.0(2) . . . . ?
F35 C72 C73 C74 167.34(17) . . . . ?
F36 C73 C74 F38 -45.0(2) . . . . ?
F36 C73 C74 F39 71.4(2) . . . . ?
F36 C73 C74 C75 -166.99(16) . . . . ?
F37 C73 C74 F38 -162.11(15) . . . . ?
F37 C73 C74 F39 -45.7(2) . . . . ?
F37 C73 C74 C75 75.9(2) . . . . ?
F38 C74 C75 F40 51.5(2) . . . . ?
F38 C74 C75 F41 165.19(16) . . . . ?
F38 C74 C75 C70 -73.0(2) . . . . ?
F39 C74 C75 F40 -64.7(2) . . . . ?
F39 C74 C75 F41 49.0(2) . . . . ?
F39 C74 C75 C70 170.83(16) . . . . ?
F42 C77 C78 F43 0.0(3) . . . . ?
F42 C77 C78 C79 -177.66(19) . . . . ?
F43 C78 C79 F44 0.6(3) . . . . ?
F43 C78 C79 C80 -179.3(2) . . . . ?
F44 C79 C80 F45 0.6(3) . . . . ?
F44 C79 C80 C81 -178.5(2) . . . . ?
F45 C80 C81 F46 0.2(3) . . . . ?
F45 C80 C81 C76 -179.0(2) . . . . ?
O1 Al1 O2 C58 73.47(19) . . . . ?
O1 Al1 O3 C70 -164.88(16) . . . . ?
O1 C46 C47 F2 63.26(19) . . . . ?
O1 C46 C47 F3 -175.23(15) . . . . ?
O1 C46 C47 C48 -56.5(2) . . . . ?
O1 C46 C51 F10 -62.10(19) . . . . ?
O1 C46 C51 F11 179.83(14) . . . . ?
O1 C46 C51 C50 58.6(2) . . . . ?
O1 C46 C52 C53 -126.2(2) . . . . ?
O1 C46 C52 C57 46.8(2) . . . . ?
O2 Al1 O1 C46 -163.46(16) . . . . ?
O2 Al1 O3 C70 74.97(18) . . . . ?
O2 C58 C59 F17 -62.2(2) . . . . ?
O2 C58 C59 F18 179.98(15) . . . . ?
O2 C58 C59 C60 59.3(2) . . . . ?
O2 C58 C63 F25 64.44(18) . . . . ?
O2 C58 C63 F26 -174.71(14) . . . . ?
O2 C58 C63 C62 -56.6(2) . . . . ?
O2 C58 C64 C65 -126.7(2) . . . . ?
O2 C58 C64 C69 47.1(2) . . . . ?
O3 Al1 O1 C46 76.15(17) . . . . ?
O3 Al1 O2 C58 -166.30(18) . . . . ?
O3 C70 C71 F32 65.35(19) . . . . ?
O3 C70 C71 F33 -174.23(15) . . . . ?
O3 C70 C71 C72 -56.1(2) . . . . ?
O3 C70 C75 F40 -62.6(2) . . . . ?
O3 C70 C75 F41 179.77(15) . . . . ?
O3 C70 C75 C74 59.1(2) . . . . ?
O3 C70 C76 C77 43.0(2) . . . . ?
O3 C70 C76 C81 -129.1(2) . . . . ?
C46 C47 C48 F4 65.2(2) . . . . ?
C46 C47 C48 F5 -176.53(15) . . . . ?
C46 C47 C48 C49 -58.8(2) . . . . ?
C46 C52 C53 F12 -6.3(3) . . . . ?
C46 C52 C53 C54 173.99(19) . . . . ?
C46 C52 C57 F16 2.2(3) . . . . ?
C46 C52 C57 C56 -175.31(18) . . . . ?
C47 C46 C51 F10 -175.91(15) . . . . ?
C47 C46 C51 F11 66.02(18) . . . . ?
C47 C46 C51 C50 -55.2(2) . . . . ?
C47 C46 C52 C53 -5.5(3) . . . . ?
C47 C46 C52 C57 167.50(17) . . . . ?
C47 C48 C49 F6 170.65(16) . . . . ?
C47 C48 C49 F7 -71.4(2) . . . . ?
C47 C48 C49 C50 49.3(2) . . . . ?
C48 C49 C50 F8 77.8(2) . . . . ?
C48 C49 C50 F9 -165.74(16) . . . . ?
C48 C49 C50 C51 -45.6(2) . . . . ?
C49 C50 C51 F10 174.50(16) . . . . ?
C49 C50 C51 F11 -71.4(2) . . . . ?
C49 C50 C51 C46 50.8(2) . . . . ?
C51 C46 C47 F2 178.82(14) . . . . ?
C51 C46 C47 F3 -59.7(2) . . . . ?
C51 C46 C47 C48 59.1(2) . . . . ?
C51 C46 C52 C53 113.3(2) . . . . ?
C51 C46 C52 C57 -73.6(2) . . . . ?
C52 C46 C47 F2 -59.9(2) . . . . ?
C52 C46 C47 F3 61.6(2) . . . . ?
C52 C46 C47 C48 -179.60(16) . . . . ?
C52 C46 C51 F10 59.5(2) . . . . ?
C52 C46 C51 F11 -58.5(2) . . . . ?
C52 C46 C51 C50 -179.79(16) . . . . ?
C52 C53 C54 F13 -179.70(18) . . . . ?
C52 C53 C54 C55 0.0(3) . . . . ?
C53 C52 C57 F16 176.17(17) . . . . ?
C53 C52 C57 C56 -1.4(3) . . . . ?
C53 C54 C55 F14 -179.55(18) . . . . ?
C53 C54 C55 C56 -0.3(3) . . . . ?
C54 C55 C56 F15 -177.76(18) . . . . ?
C54 C55 C56 C57 -0.3(3) . . . . ?
C55 C56 C57 F16 -176.50(18) . . . . ?
C55 C56 C57 C52 1.2(3) . . . . ?
C57 C52 C53 F12 -179.53(17) . . . . ?
C57 C52 C53 C54 0.8(3) . . . . ?
C58 C59 C60 F19 -73.4(2) . . . . ?
C58 C59 C60 F20 169.56(16) . . . . ?
C58 C59 C60 C61 48.9(2) . . . . ?
C58 C64 C65 F27 -4.3(3) . . . . ?
C58 C64 C65 C66 174.0(2) . . . . ?
C58 C64 C69 F31 3.3(3) . . . . ?
C58 C64 C69 C68 -175.02(19) . . . . ?
C59 C58 C63 F25 179.26(14) . . . . ?
C59 C58 C63 F26 -59.89(19) . . . . ?
C59 C58 C63 C62 58.2(2) . . . . ?
C59 C58 C64 C65 113.5(2) . . . . ?
C59 C58 C64 C69 -72.7(2) . . . . ?
C59 C60 C61 F21 -166.63(16) . . . . ?
C59 C60 C61 F22 76.4(2) . . . . ?
C59 C60 C61 C62 -44.1(2) . . . . ?
C60 C61 C62 F23 -76.9(2) . . . . ?
C60 C61 C62 F24 166.61(16) . . . . ?
C60 C61 C62 C63 48.4(2) . . . . ?
C61 C62 C63 F25 -179.85(15) . . . . ?
C61 C62 C63 F26 65.4(2) . . . . ?
C61 C62 C63 C58 -57.9(2) . . . . ?
C63 C58 C59 F17 -175.48(15) . . . . ?
C63 C58 C59 F18 66.74(19) . . . . ?
C63 C58 C59 C60 -53.9(2) . . . . ?
C63 C58 C64 C65 -5.9(3) . . . . ?
C63 C58 C64 C69 167.90(18) . . . . ?
C64 C58 C59 F17 59.3(2) . . . . ?
C64 C58 C59 F18 -58.5(2) . . . . ?
C64 C58 C59 C60 -179.11(17) . . . . ?
C64 C58 C63 F25 -59.2(2) . . . . ?
C64 C58 C63 F26 61.6(2) . . . . ?
C64 C58 C63 C62 179.69(16) . . . . ?
C64 C65 C66 F28 -178.51(18) . . . . ?
C64 C65 C66 C67 0.1(3) . . . . ?
C65 C64 C69 F31 177.92(17) . . . . ?
C65 C64 C69 C68 -0.4(3) . . . . ?
C65 C66 C67 F29 -179.2(2) . . . . ?
C65 C66 C67 C68 0.2(3) . . . . ?
C66 C67 C68 F30 -179.6(2) . . . . ?
C66 C67 C68 C69 -0.6(3) . . . . ?
C67 C68 C69 F31 -177.66(19) . . . . ?
C67 C68 C69 C64 0.8(3) . . . . ?
C69 C64 C65 F27 -178.41(18) . . . . ?
C69 C64 C65 C66 0.0(3) . . . . ?
C70 C71 C72 F34 64.1(2) . . . . ?
C70 C71 C72 F35 -177.39(16) . . . . ?
C70 C71 C72 C73 -58.1(2) . . . . ?
C70 C76 C77 F42 5.7(3) . . . . ?
C70 C76 C77 C78 -172.28(19) . . . . ?
C70 C76 C81 F46 -7.9(3) . . . . ?
C70 C76 C81 C80 171.2(2) . . . . ?
C71 C70 C75 F40 -176.40(16) . . . . ?
C71 C70 C75 F41 66.0(2) . . . . ?
C71 C70 C75 C74 -54.6(2) . . . . ?
C71 C70 C76 C77 163.60(17) . . . . ?
C71 C70 C76 C81 -8.5(3) . . . . ?
C71 C72 C73 F36 171.05(16) . . . . ?
C71 C72 C73 F37 -71.9(2) . . . . ?
C71 C72 C73 C74 48.4(2) . . . . ?
C72 C73 C74 F38 77.6(2) . . . . ?
C72 C73 C74 F39 -165.95(17) . . . . ?
C72 C73 C74 C75 -44.4(2) . . . . ?
C73 C74 C75 F40 173.60(16) . . . . ?
C73 C74 C75 F41 -72.7(2) . . . . ?
C73 C74 C75 C70 49.2(2) . . . . ?
C75 C70 C71 F32 -179.18(15) . . . . ?
C75 C70 C71 F33 -58.8(2) . . . . ?
C75 C70 C71 C72 59.4(2) . . . . ?
C75 C70 C76 C77 -76.6(2) . . . . ?
C75 C70 C76 C81 111.3(2) . . . . ?
C76 C70 C71 F32 -57.6(2) . . . . ?
C76 C70 C71 F33 62.8(2) . . . . ?
C76 C70 C71 C72 -179.09(16) . . . . ?
C76 C70 C75 F40 58.1(2) . . . . ?
C76 C70 C75 F41 -59.5(2) . . . . ?
C76 C70 C75 C74 179.86(16) . . . . ?
C76 C77 C78 F43 178.13(18) . . . . ?
C76 C77 C78 C79 0.5(3) . . . . ?
C77 C76 C81 F46 179.71(18) . . . . ?
C77 C76 C81 C80 -1.2(3) . . . . ?
C77 C78 C79 F44 178.2(2) . . . . ?
C77 C78 C79 C80 -1.6(3) . . . . ?
C78 C79 C80 F45 -179.5(2) . . . . ?
C78 C79 C80 C81 1.4(4) . . . . ?
C79 C80 C81 F46 179.2(2) . . . . ?
C79 C80 C81 C76 0.1(4) . . . . ?
C81 C76 C77 F42 178.92(18) . . . . ?
C81 C76 C77 C78 0.9(3) . . . . ?
Ag1 P1 C1 C2 47.33(17) . . . . ?
Ag1 P1 C1 C6 -129.88(17) . . . . ?
Ag1 P1 C7 C8 -170.16(14) . . . . ?
Ag1 P1 C7 C12 13.10(19) . . . . ?
Ag1 P2 C16 C17 -93.5(2) . . . . ?
Ag1 P2 C16 C21 81.3(2) . . . . ?
Ag1 P2 C22 C23 -34.3(2) . . . . ?
Ag1 P2 C22 C27 154.20(18) . . . . ?
Ag1 P3 C31 C32 96.44(19) . . . . ?
Ag1 P3 C31 C36 -78.76(19) . . . . ?
Ag1 P3 C37 C38 -169.61(17) . . . . ?
Ag1 P3 C37 C42 8.8(2) . . . . ?
P1 C1 C2 C3 -175.95(17) . . . . ?
P1 C1 C6 C5 174.46(17) . . . . ?
P1 C7 C8 C9 -177.08(16) . . . . ?
P1 C7 C12 C11 176.33(16) . . . . ?
P2 C16 C17 C18 176.9(3) . . . . ?
P2 C16 C21 C20 -176.8(2) . . . . ?
P2 C22 C23 C24 -171.8(2) . . . . ?
P2 C22 C27 C26 172.4(2) . . . . ?
P3 C31 C32 C33 -174.40(19) . . . . ?
P3 C31 C36 C35 175.5(2) . . . . ?
P3 C37 C38 C39 175.2(2) . . . . ?
P3 C37 C42 C41 -176.1(2) . . . . ?
C1 P1 C7 C8 -52.29(19) . . . . ?
C1 P1 C7 C12 130.96(18) . . . . ?
C1 C2 C3 C4 1.4(4) . . . . ?
C2 C1 C6 C5 -2.8(3) . . . . ?
C2 C3 C4 C5 -3.0(4) . . . . ?
C3 C4 C5 C6 1.7(4) . . . . ?
C4 C5 C6 C1 1.2(4) . . . . ?
C6 C1 C2 C3 1.4(3) . . . . ?
C7 P1 C1 C2 -77.62(18) . . . . ?
C7 P1 C1 C6 105.17(19) . . . . ?
C7 C8 C9 C10 1.0(3) . . . . ?
C8 C7 C12 C11 -0.5(3) . . . . ?
C8 C9 C10 C11 -0.9(3) . . . . ?
C9 C10 C11 C12 0.1(3) . . . . ?
C10 C11 C12 C7 0.6(3) . . . . ?
C12 C7 C8 C9 -0.3(3) . . . . ?
C13 N1 B1 P1 -175.09(16) . . . . ?
C14 N1 B1 P1 -56.4(2) . . . . ?
C15 N1 B1 P1 67.5(2) . . . . ?
C16 P2 C22 C23 -144.24(19) . . . . ?
C16 P2 C22 C27 44.3(2) . . . . ?
C16 C17 C18 C19 -1.4(6) . . . . ?
C17 C16 C21 C20 -1.7(4) . . . . ?
C17 C18 C19 C20 0.5(6) . . . . ?
C18 C19 C20 C21 -0.2(6) . . . . ?
C19 C20 C21 C16 0.8(5) . . . . ?
C21 C16 C17 C18 2.0(5) . . . . ?
C22 P2 C16 C17 25.6(3) . . . . ?
C22 P2 C16 C21 -159.6(2) . . . . ?
C22 C23 C24 C25 -1.0(4) . . . . ?
C23 C22 C27 C26 0.9(4) . . . . ?
C23 C24 C25 C26 0.9(5) . . . . ?
C24 C25 C26 C27 0.2(5) . . . . ?
C25 C26 C27 C22 -1.0(4) . . . . ?
C27 C22 C23 C24 0.1(4) . . . . ?
C28 N2 B2 P2 -50.8(2) . . . . ?
C29 N2 B2 P2 73.2(2) . . . . ?
C30 N2 B2 P2 -168.54(17) . . . . ?
C31 P3 C37 C38 73.4(2) . . . . ?
C31 P3 C37 C42 -108.2(2) . . . . ?
C31 C32 C33 C34 -1.4(4) . . . . ?
C32 C31 C36 C35 0.0(4) . . . . ?
C32 C33 C34 C35 1.0(4) . . . . ?
C33 C34 C35 C36 -0.2(4) . . . . ?
C34 C35 C36 C31 -0.3(4) . . . . ?
C36 C31 C32 C33 0.9(4) . . . . ?
C37 P3 C31 C32 -141.46(19) . . . . ?
C37 P3 C31 C36 43.3(2) . . . . ?
C37 C38 C39 C40 1.3(4) . . . . ?
C38 C37 C42 C41 2.4(4) . . . . ?
C38 C39 C40 C41 1.5(4) . . . . ?
C39 C40 C41 C42 -2.3(5) . . . . ?
C40 C41 C42 C37 0.4(4) . . . . ?
C42 C37 C38 C39 -3.2(4) . . . . ?
C43 N3 B3 P3 -61.5(2) . . . . ?
C44 N3 B3 P3 179.93(16) . . . . ?
C45 N3 B3 P3 61.5(2) . . . . ?
B1 P1 C1 C2 172.35(17) . . . . ?
B1 P1 C1 C6 -4.9(2) . . . . ?
B1 P1 C7 C8 55.94(19) . . . . ?
B1 P1 C7 C12 -120.80(18) . . . . ?
B2 P2 C16 C17 134.1(2) . . . . ?
B2 P2 C16 C21 -51.1(2) . . . . ?
B2 P2 C22 C23 112.6(2) . . . . ?
B2 P2 C22 C27 -58.9(2) . . . . ?
B3 P3 C31 C32 -30.5(2) . . . . ?
B3 P3 C31 C36 154.27(19) . . . . ?
B3 P3 C37 C38 -34.6(2) . . . . ?
B3 P3 C37 C42 143.85(19) . . . . ?

loop_
_exptl_oxdiff_crystal_face_indexfrac_h
_exptl_oxdiff_crystal_face_indexfrac_k
_exptl_oxdiff_crystal_face_indexfrac_l
_exptl_oxdiff_crystal_face_x
_exptl_oxdiff_crystal_face_y
_exptl_oxdiff_crystal_face_z
0.5546 -24.9533 26.9234 0.2123 0.8891 0.4055
-0.9040 24.9382 -26.8463 -0.2143 -0.8975 -0.3855
-2.2174 26.7612 15.5109 -0.8104 -0.5581 -0.1780
-1.2532 26.1842 20.6113 -0.8600 -0.4674 -0.2049
0.8099 -26.3274 -20.0625 0.8543 0.4643 0.2336
0.6492 -27.2222 -13.6838 0.7909 0.5449 0.2785
0.6897 0.5832 -59.6356 0.7641 -0.5859 -0.2698
-0.9653 -0.7839 59.5816 -0.7600 0.5828 0.2877
-13.9915 -9.9861 -19.0043 0.4163 -0.3250 0.8429
-3.0079 -1.9850 57.9654 -0.7200 0.5406 0.4116
14.7779 10.7591 5.2350 -0.2518 0.1912 -0.9487
-14.9946 3.0165 17.9602 -0.3593 -0.3028 0.8626

loop_
_smtbx_masks_void_nr
_smtbx_masks_void_average_x
_smtbx_masks_void_average_y
_smtbx_masks_void_average_z
_smtbx_masks_void_volume
_smtbx_masks_void_count_electrons
_smtbx_masks_void_content
1 -0.837 0.000 0.500 460.7 91.3 '2 dcm'
2 0.050 0.139 0.763 7.2 0.0 ?
3 0.050 0.361 0.263 7.2 0.0 ?
4 0.427 0.500 0.000 460.7 91.3 '2 dcm'
5 -0.050 0.639 0.738 7.2 0.0 ?
6 -0.050 0.861 0.237 7.2 0.0 ?
7 0.133 0.634 0.504 9.1 0.0 ?
8 0.133 0.866 0.004 9.1 0.0 ?
9 0.483 0.727 0.658 8.1 0.0 ?
10 0.483 0.773 0.158 8.1 0.0 ?
11 0.517 0.227 0.842 8.1 0.0 ?
12 0.517 0.273 0.342 8.1 0.0 ?
13 0.867 0.134 -0.004 9.1 0.0 ?
14 0.867 0.366 0.496 9.1 0.0 ?
